data_7705928
loop_
_publ_author_name
'Zhang, Dan'
'Zhao, Jie'
'Cao, Liping'
'Yang, Dong'
'Chen, Bozhong'
'Yu, Le'
'Yang, Xiao-Juan'
'Wu, Biao'

_publ_section_title
;
 Stepwise enhancement of fluorescence induced by anion coordination and
 non-covalent interactions.
;
_journal_issue 1
_journal_name_full 'Dalton transactions (Cambridge, England : 2003)'
_journal_page_first 76
_journal_page_last 80
_journal_paper_doi 10.1039/d0dt03788e
_journal_volume 50
_journal_year 2021
_chemical_formula_moiety 'C56 H48 N8 O4, 2(C16 H36 N), C3 H6 O, O4 S'
_chemical_formula_sum 'C91 H126 N10 O9 S'
_chemical_formula_weight 1536.07
_chemical_name_systematic L+SO4
_chemical_properties_physical Air-sensitive
_space_group_crystal_system triclinic
_space_group_IT_number 2
_space_group_name_Hall '-P 1'
_space_group_name_H-M_alt 'P -1'
_atom_sites_solution_hydrogens geom
_audit_creation_date 2020-08-13
_audit_creation_method
;
Olex2 1.2
(compiled 2016.11.07 svn.r3352 for OlexSys, GUI svn.r5261)
;
_audit_update_record
;
2020-08-28 deposited with the CCDC.	2020-12-01 downloaded from the CCDC.
;
_cell_angle_alpha 75.864(4)
_cell_angle_beta 78.757(4)
_cell_angle_gamma 83.012(4)
_cell_formula_units_Z 4
_cell_length_a 18.519(3)
_cell_length_b 20.485(4)
_cell_length_c 23.872(4)
_cell_measurement_reflns_used 2553
_cell_measurement_temperature 100(2)
_cell_measurement_theta_max 18.56
_cell_measurement_theta_min 2.25
_cell_volume 8587(3)
_computing_cell_refinement 'SAINT V8.18C (?, 2016)'
_computing_data_reduction 'SAINT V8.18C (?, 2016)'
_computing_molecular_graphics 'Olex2 (Dolomanov et al., 2009)'
_computing_publication_material 'Olex2 (Dolomanov et al., 2009)'
_computing_structure_refinement 'XL (Sheldrick, 2008)'
_diffrn_ambient_temperature 100.15
_diffrn_detector_area_resol_mean none
_diffrn_measured_fraction_theta_full 0.995
_diffrn_measured_fraction_theta_max 0.986
_diffrn_measurement_device_type 'Bruker APEX-II CCD'
_diffrn_measurement_method '\f and \w scans'
_diffrn_radiation_monochromator graphite
_diffrn_radiation_type MoK\a
_diffrn_radiation_wavelength 0.71073
_diffrn_reflns_av_R_equivalents 0.1332
_diffrn_reflns_av_unetI/netI 0.2635
_diffrn_reflns_Laue_measured_fraction_full 0.995
_diffrn_reflns_Laue_measured_fraction_max 0.986
_diffrn_reflns_limit_h_max 21
_diffrn_reflns_limit_h_min -22
_diffrn_reflns_limit_k_max 24
_diffrn_reflns_limit_k_min -24
_diffrn_reflns_limit_l_max 28
_diffrn_reflns_limit_l_min -28
_diffrn_reflns_number 61573
_diffrn_reflns_point_group_measured_fraction_full 0.995
_diffrn_reflns_point_group_measured_fraction_max 0.986
_diffrn_reflns_theta_full 25.242
_diffrn_reflns_theta_max 25.384
_diffrn_reflns_theta_min 1.124
_diffrn_standards_number 0
_exptl_absorpt_coefficient_mu 0.100
_exptl_absorpt_correction_T_max 0.7452
_exptl_absorpt_correction_T_min 0.6425
_exptl_absorpt_correction_type multi-scan
_exptl_absorpt_process_details
;
SADABS-2008/1 (Bruker,2008) was used for absorption correction.
wR2(int) was 0.0872 before and 0.0607 after correction.
The Ratio of minimum to maximum transmission is 0.8622.
The \l/2 correction factor is 0.0015.
;
_exptl_crystal_colour yellow
_exptl_crystal_density_diffrn 1.188
_exptl_crystal_density_meas ?
_exptl_crystal_density_method none
_exptl_crystal_description block
_exptl_crystal_F_000 3320
_exptl_crystal_preparation Luminescent
_exptl_crystal_recrystallization_method 'Vapour deposition'
_exptl_crystal_size_max 0.2
_exptl_crystal_size_mid 0.15
_exptl_crystal_size_min 0.1
_refine_diff_density_max 1.269
_refine_diff_density_min -0.866
_refine_diff_density_rms 0.117
_refine_ls_extinction_method none
_refine_ls_goodness_of_fit_ref 1.005
_refine_ls_hydrogen_treatment constr
_refine_ls_matrix_type full
_refine_ls_number_parameters 2043
_refine_ls_number_reflns 31146
_refine_ls_number_restraints 57
_refine_ls_restrained_S_all 17.549
_refine_ls_R_factor_all 0.2858
_refine_ls_R_factor_gt 0.1172
_refine_ls_shift/su_max 0.195
_refine_ls_shift/su_mean 0.003
_refine_ls_structure_factor_coef Fsqd
_refine_ls_weighting_details 'w=1/[\s^2^(Fo^2^)+(0.2000P)^2^] where P=(Fo^2^+2Fc^2^)/3'
_refine_ls_weighting_scheme calc
_refine_ls_wR_factor_gt 0.2923
_refine_ls_wR_factor_ref 0.4163
_reflns_Friedel_coverage 0.000
_reflns_number_gt 10342
_reflns_number_total 31146
_reflns_threshold_expression 'I > 2\s(I)'
_cod_data_source_file d0dt03788e2.cif
_cod_data_source_block 1
_cod_depositor_comments
;
The following automatic conversions were performed:

data item '_exptl_crystal_density_meas' value 'none' was changed to
'?' -- the value is perceived as not measured.

Automatic conversion script
Id: cif_fix_values 7556 2019-12-06 15:28:31Z antanas 

 Adding full bibliography for 7705928--7705930.cif.
;
_cod_database_code 7705928
_shelx_space_group_comment
;
The symmetry employed for this shelxl refinement is uniquely defined
by the following loop, which should always be used as a source of
symmetry information in preference to the above space-group names.
They are only intended as comments.
;
_shelx_estimated_absorpt_t_max 0.990
_shelx_estimated_absorpt_t_min 0.980
_olex2_refinement_description
;
1. Fixed Uiso
 At 1.2 times of:
  All C(H) groups, All C(H,H) groups, All C(H,H,H,H) groups, All N(H) groups
 At 1.5 times of:
  All C(H,H,H) groups
2. Restrained distances
 C150-C149
 1.53 with sigma of 0.01
 C145-C146
 1.5 with sigma of 0.01
 C167-C168
 1.5 with sigma of 0.01
 C154-C155
 1.5 with sigma of 0.01
 C57-C92
 1.51 with sigma of 0.01
 N19-C149
 1.5 with sigma of 0.01
 H11A-H18G
 1.9 with sigma of 0.01
 H11C-H18H
 1.9 with sigma of 0.01
 H11G-H18I
 1.9 with sigma of 0.01
 C183-C184
 1.42 with sigma of 0.01
 C183-C185
 1.42 with sigma of 0.01
 C183-O19
 1.22 with sigma of 0.01
 C184-C185
 2.5 with sigma of 0.01
 C184-O19
 2.3 with sigma of 0.01
 C185-O19
 2.3 with sigma of 0.01
3. Uiso/Uaniso restraints and constraints
Uanis(C183) \\sim Ueq, Uanis(C184) \\sim Ueq, Uanis(C185) \\sim Ueq: with sigma
of 0.01 and sigma for terminal atoms of 0.02
Uanis(C149) \\sim Ueq, Uanis(C154) \\sim Ueq, Uanis(C155) \\sim Ueq,
Uanis(C151) \\sim Ueq: with sigma of 0.01 and sigma for terminal atoms of 0.02
4. Others
 Sof(H14D)=Sof(H14E)=Sof(H14J)=Sof(H14K)=Sof(C1A)=Sof(H1AA)=Sof(H1AB)=1-FVAR(1)
 Sof(H14B)=Sof(H14C)=Sof(C146)=Sof(H14F)=Sof(H14G)=Sof(H14H)=Sof(H14I)=FVAR(1)
 Sof(H14Q)=Sof(H14R)=Sof(H15E)=Sof(H15F)=Sof(C1B)=Sof(H1BA)=Sof(H1BB)=1-FVAR(2)
 Sof(H14O)=Sof(H14P)=Sof(C150)=Sof(H15A)=Sof(H15B)=Sof(H15C)=Sof(H15D)=FVAR(2)
5.a Secondary CH2 refined with riding coordinates:
 C113(H11E,H11F), C114(H11G,H11H), C115(H11I,H11J), C117(H11N,H11O), C118(H11P,
 H11Q), C119(H11R,H11S), C121(H12E,H12F), C122(H12G,H12H), C123(H12I,H12J),
 C125(H12N,H12O), C126(H12P,H12Q), C127(H12R,H12S), C129(H12W,H12X), C130(H13B,
 H13C), C131(H13D,H13E), C133(H13I,H13J), C134(H13K,H13L), C135(H13M,H13N),
 C137(H13R,H13S), C138(H13T,H13U), C139(H13V,H13W), C141(H14V,H14W), C142(H14X,
 H14Y), C143(H14Z,H), C145(H14B,H14C), C145(H14D,H14E), C146(H14F,H14G),
 C147(H14H,H14I), C147(H14J,H14K), C149(H14O,H14P), C149(H14Q,H14R), C150(H15A,
 H15B), C151(H15C,H15D), C151(H15E,H15F), C153(H15J,H15K), C154(H15L,H15M),
 C155(H15N,H15O), C157(H15S,H15T), C158(H15U,H15V), C159(H15W,H15X), C161(H16E,
 H16F), C162(H16G,H16H), C163(H16I,H16J), C165(H16N,H16O), C166(H16P,H16Q),
 C167(H16R,H16S), C169(H16W,H16X), C170(H17A,H17B), C171(H17C,H17D), C173(H17H,
 H17I), C174(H17J,H17K), C175(H17L,H17M), C1A(H1AA,H1AB), C1B(H1BA,H1BB)
5.b Aromatic/amide H refined with riding coordinates:
 C4(H4), C5(H5), C6(H6), C7(H7), C8(H8), C10(H10), C11(H11), C12(H12),
 C13(H13), C14(H14), C16(H16), C17(H17), C19(H19), C20(H20), C23(H23), C24(H24),
  C25(H25), C26(H26), C30(H30), C31(H31), C33(H33), C34(H34), C37(H37),
 C38(H38), C40(H40), C41(H41), C44(H44), C45(H45), C46(H46), C47(H47), C51(H51),
  C52(H52), C54(H54), C55(H55), C60(H60), C61(H61), C62(H62), C63(H63),
 C64(H64), C66(H66), C67(H67), C68(H68), C69(H69), C70(H70), C72(H72), C73(H73),
  C75(H75), C76(H76), C79(H79), C80(H80), C81(H81), C82(H82), C86(H86),
 C87(H87), C89(H89), C90(H90), C93(H93), C94(H94), C96(H96), C97(H97),
 C100(H100), C101(H101), C102(H102), C103(H103), C107(H107), C108(H108),
 C110(H110), C111(H111), N1(H1), N2(H2), N3(H3), N4(H4A), N5(H5A), N6(H6A),
 N7(H7A), N8(H8A), N9(H9), N10(H10A), N11(H11D), N12(H12A), N13(H13A),
 N14(H14A), N15(H15), N16(H16A)
5.c Idealised Me refined as rotating group:
 C35(H35A,H35B,H35C), C56(H56A,H56B,H56C), C91(H91A,H91B,H91C), C112(H11A,H11B,
 H11C), C116(H11K,H11L,H11M), C120(H12B,H12C,H12D), C124(H12K,H12L,H12M),
 C128(H12T,H12U,H12V), C132(H13F,H13G,H13H), C136(H13O,H13P,H13Q), C140(H14S,
 H14T,H14U), C144(H0AA,HA,HB), C148(H14L,H14M,H14N), C152(H15G,H15H,H15I),
 C156(H15P,H15Q,H15R), C160(H16B,H16C,H16D), C164(H16K,H16L,H16M), C168(H16T,
 H16U,H16V), C172(H17E,H17F,H17G), C176(H17N,H17O,H17P), C181(H18A,H18B,H18C),
 C182(H18D,H18E,H18F), C185(H18G,H18H,H18I), C184(H18J,H18K,H18L)
;
_shelx_shelxl_version_number 2014/7
_olex2_submission_special_instructions 'No special instructions were received'

loop_
_space_group_symop_operation_xyz
'x, y, z'
'-x, -y, -z'

loop_
_atom_site_label
_atom_site_type_symbol
_atom_site_fract_x
_atom_site_fract_y
_atom_site_fract_z
_atom_site_U_iso_or_equiv
_atom_site_adp_type
_atom_site_occupancy
_atom_site_site_symmetry_order
_atom_site_calc_flag
_atom_site_refinement_flags_posn
_atom_site_refinement_flags_adp
_atom_site_refinement_flags_occupancy
_atom_site_disorder_assembly
_atom_site_disorder_group
C1 C 0.5101(2) 0.36664(16) 0.08286(16) 0.0461(12) Uani 1 1 d . . . . .
C2 C 0.4544(2) 0.38372(17) 0.05144(17) 0.0463(12) Uani 1 1 d . . . . .
C3 C 0.46928(18) 0.37020(16) -0.00963(14) 0.0339(10) Uani 1 1 d . . . . .
C4 C 0.4871(2) 0.30681(17) -0.02169(15) 0.0452(12) Uani 1 1 d . . . . .
H4 H 0.4980 0.2694 0.0087 0.054 Uiso 1 1 calc R . . . .
C5 C 0.4891(2) 0.2971(2) -0.07694(18) 0.0646(15) Uani 1 1 d . . . . .
H5 H 0.4990 0.2528 -0.0837 0.078 Uiso 1 1 calc R . . . .
C6 C 0.4771(2) 0.3503(2) -0.12239(18) 0.0734(16) Uani 1 1 d . . . . .
H6 H 0.4810 0.3434 -0.1609 0.088 Uiso 1 1 calc R . . . .
C7 C 0.4590(3) 0.4148(2) -0.11152(17) 0.0689(16) Uani 1 1 d . . . . .
H7 H 0.4502 0.4523 -0.1425 0.083 Uiso 1 1 calc R . . . .
C8 C 0.4539(2) 0.42362(19) -0.05539(15) 0.0494(13) Uani 1 1 d . . . . .
H8 H 0.4395 0.4672 -0.0478 0.059 Uiso 1 1 calc R . . . .
C9 C 0.4910(2) 0.37113(18) 0.14826(14) 0.0400(12) Uani 1 1 d . . . . .
C10 C 0.5432(3) 0.4017(2) 0.16859(18) 0.0722(16) Uani 1 1 d . . . . .
H10 H 0.5865 0.4193 0.1438 0.087 Uiso 1 1 calc R . . . .
C11 C 0.5253(3) 0.4037(3) 0.2290(2) 0.0963(19) Uani 1 1 d . . . . .
H11 H 0.5570 0.4244 0.2453 0.116 Uiso 1 1 calc R . . . .
C12 C 0.4642(3) 0.3769(3) 0.2639(2) 0.101(2) Uani 1 1 d . . . . .
H12 H 0.4528 0.3800 0.3037 0.121 Uiso 1 1 calc R . . . .
C13 C 0.4198(3) 0.3461(3) 0.2423(2) 0.104(2) Uani 1 1 d . . . . .
H13 H 0.3775 0.3268 0.2672 0.125 Uiso 1 1 calc R . . . .
C14 C 0.4342(2) 0.3422(2) 0.18630(17) 0.0640(16) Uani 1 1 d . . . . .
H14 H 0.4031 0.3180 0.1728 0.077 Uiso 1 1 calc R . . . .
C15 C 0.37973(18) 0.40823(16) 0.07231(15) 0.0353(11) Uani 1 1 d . . . . .
C16 C 0.3196(2) 0.38089(16) 0.06169(16) 0.0466(12) Uani 1 1 d . . . . .
H16 H 0.3288 0.3450 0.0418 0.056 Uiso 1 1 calc R . . . .
C17 C 0.2481(2) 0.40347(16) 0.07870(15) 0.0414(11) Uani 1 1 d . . . . .
H17 H 0.2090 0.3841 0.0697 0.050 Uiso 1 1 calc R . . . .
C18 C 0.23280(17) 0.45370(15) 0.10858(13) 0.0267(10) Uani 1 1 d . . . . .
C19 C 0.29076(18) 0.48305(15) 0.11924(13) 0.0284(10) Uani 1 1 d . . . . .
H19 H 0.2806 0.5187 0.1393 0.034 Uiso 1 1 calc R . . . .
C20 C 0.36218(18) 0.46152(15) 0.10132(14) 0.0311(10) Uani 1 1 d . . . . .
H20 H 0.4009 0.4830 0.1086 0.037 Uiso 1 1 calc R . . . .
C21 C 0.10674(17) 0.43636(16) 0.16386(14) 0.0292(10) Uani 1 1 d . . . . .
C22 C -0.00750(18) 0.43519(15) 0.23102(15) 0.0337(11) Uani 1 1 d . . . . .
C23 C -0.0394(2) 0.38159(16) 0.22278(15) 0.0407(11) Uani 1 1 d . . . . .
H23 H -0.0253 0.3676 0.1868 0.049 Uiso 1 1 calc R . . . .
C24 C -0.0920(2) 0.34777(17) 0.26637(16) 0.0459(12) Uani 1 1 d . . . . .
H24 H -0.1140 0.3112 0.2601 0.055 Uiso 1 1 calc R . . . .
C25 C -0.1119(2) 0.36777(17) 0.31896(18) 0.0519(13) Uani 1 1 d . . . . .
H25 H -0.1452 0.3428 0.3499 0.062 Uiso 1 1 calc R . . . .
C26 C -0.0844(2) 0.42291(16) 0.32665(16) 0.0425(12) Uani 1 1 d . . . . .
H26 H -0.1015 0.4382 0.3618 0.051 Uiso 1 1 calc R . . . .
C27 C -0.03128(17) 0.45725(15) 0.28339(15) 0.0306(10) Uani 1 1 d . . . . .
C28 C 0.0134(2) 0.52089(17) 0.34309(15) 0.0431(12) Uani 1 1 d . . . . .
C29 C 0.0649(2) 0.60453(17) 0.38246(14) 0.0437(12) Uani 1 1 d . . . . .
C30 C 0.0540(2) 0.57342(17) 0.44016(15) 0.0444(12) Uani 1 1 d . . . . .
H30 H 0.0283 0.5336 0.4535 0.053 Uiso 1 1 calc R . . . .
C31 C 0.0804(2) 0.59973(19) 0.47947(16) 0.0590(14) Uani 1 1 d . . . . .
H31 H 0.0742 0.5760 0.5194 0.071 Uiso 1 1 calc R . . . .
C32 C 0.1152(2) 0.6587(2) 0.46367(16) 0.0647(15) Uani 1 1 d . . . . .
C33 C 0.1232(3) 0.6911(2) 0.40436(18) 0.0826(16) Uani 1 1 d . . . . .
H33 H 0.1464 0.7324 0.3914 0.099 Uiso 1 1 calc R . . . .
C34 C 0.0986(2) 0.6651(2) 0.36399(17) 0.0697(15) Uani 1 1 d . . . . .
H34 H 0.1046 0.6883 0.3239 0.084 Uiso 1 1 calc R . . . .
C35 C 0.1487(3) 0.6845(3) 0.50570(19) 0.0960(19) Uani 1 1 d . . . . .
H35A H 0.1184 0.6737 0.5448 0.144 Uiso 1 1 calc GR . . . .
H35B H 0.1506 0.7336 0.4925 0.144 Uiso 1 1 calc GR . . . .
H35C H 0.1988 0.6631 0.5072 0.144 Uiso 1 1 calc GR . . . .
C36 C 0.58763(17) 0.34704(16) 0.06022(15) 0.0328(11) Uani 1 1 d . . . . .
C37 C 0.62468(18) 0.37960(15) 0.00603(14) 0.0324(10) Uani 1 1 d . . . . .
H37 H 0.5997 0.4162 -0.0174 0.039 Uiso 1 1 calc R . . . .
C38 C 0.69616(18) 0.36009(15) -0.01420(14) 0.0296(10) Uani 1 1 d . . . . .
H38 H 0.7201 0.3842 -0.0510 0.035 Uiso 1 1 calc R . . . .
C39 C 0.73464(17) 0.30619(15) 0.01752(13) 0.0271(9) Uani 1 1 d . . . . .
C40 C 0.69903(18) 0.27359(16) 0.07244(14) 0.0335(11) Uani 1 1 d . . . . .
H40 H 0.7243 0.2373 0.0960 0.040 Uiso 1 1 calc R . . . .
C41 C 0.62636(19) 0.29455(16) 0.09249(15) 0.0382(11) Uani 1 1 d . . . . .
H41 H 0.6026 0.2717 0.1299 0.046 Uiso 1 1 calc R . . . .
C42 C 0.85513(17) 0.23380(16) 0.01348(13) 0.0292(10) Uani 1 1 d . . . . .
C43 C 0.97015(19) 0.17060(17) -0.01722(15) 0.0366(11) Uani 1 1 d . . . . .
C44 C 0.9566(2) 0.11111(17) 0.02428(16) 0.0460(13) Uani 1 1 d . . . . .
H44 H 0.9090 0.1051 0.0475 0.055 Uiso 1 1 calc R . . . .
C45 C 1.0129(2) 0.06061(19) 0.03170(18) 0.0577(15) Uani 1 1 d . . . . .
H45 H 1.0046 0.0213 0.0622 0.069 Uiso 1 1 calc R . . . .
C46 C 1.0821(2) 0.06633(19) -0.00506(17) 0.0483(13) Uani 1 1 d . . . . .
H46 H 1.1202 0.0309 -0.0005 0.058 Uiso 1 1 calc R . . . .
C47 C 1.09327(19) 0.12463(17) -0.04796(15) 0.0382(11) Uani 1 1 d . . . . .
H47 H 1.1392 0.1290 -0.0740 0.046 Uiso 1 1 calc R . . . .
C48 C 1.03752(19) 0.17782(16) -0.05378(14) 0.0334(11) Uani 1 1 d . . . . .
C49 C 1.10874(19) 0.27541(17) -0.08950(14) 0.0373(11) Uani 1 1 d . . . . .
C50 C 1.14395(18) 0.39297(16) -0.11417(15) 0.0390(11) Uani 1 1 d . . . . .
C51 C 1.2164(2) 0.3779(2) -0.10103(17) 0.0526(13) Uani 1 1 d . . . . .
H51 H 1.2415 0.3345 -0.1003 0.063 Uiso 1 1 calc R . . . .
C52 C 1.2489(2) 0.4292(2) -0.08930(18) 0.0609(14) Uani 1 1 d . . . . .
H52 H 1.2962 0.4197 -0.0780 0.073 Uiso 1 1 calc R . . . .
C53 C 1.2150(2) 0.4940(2) -0.09347(18) 0.0630(14) Uani 1 1 d . . . . .
C54 C 1.1476(2) 0.50749(19) -0.11188(18) 0.0642(14) Uani 1 1 d . . . . .
H54 H 1.1256 0.5525 -0.1184 0.077 Uiso 1 1 calc R . . . .
C55 C 1.1118(2) 0.45725(17) -0.12093(17) 0.0469(12) Uani 1 1 d . . . . .
H55 H 1.0644 0.4673 -0.1320 0.056 Uiso 1 1 calc R . . . .
C56 C 1.2515(3) 0.5506(2) -0.0819(2) 0.1084(18) Uani 1 1 d . . . . .
H56A H 1.3026 0.5353 -0.0769 0.163 Uiso 1 1 calc GR . . . .
H56B H 1.2243 0.5635 -0.0462 0.163 Uiso 1 1 calc GR . . . .
H56C H 1.2513 0.5897 -0.1151 0.163 Uiso 1 1 calc GR . . . .
C57 C 0.02713(19) 0.9355(2) 0.59823(17) 0.0667(14) Uani 1 1 d D . . . .
C58 C 0.0424(3) 0.8787(2) 0.59001(17) 0.0808(17) Uani 1 1 d . . . . .
C59 C -0.0039(2) 0.81918(17) 0.60427(17) 0.0475(13) Uani 1 1 d . . . . .
C60 C -0.0326(3) 0.7895(2) 0.6578(2) 0.0829(19) Uani 1 1 d . . . . .
H60 H -0.0282 0.8086 0.6893 0.099 Uiso 1 1 calc R . . . .
C61 C -0.0706(3) 0.7291(3) 0.6705(2) 0.101(2) Uani 1 1 d . . . . .
H61 H -0.0955 0.7094 0.7085 0.121 Uiso 1 1 calc R . . . .
C62 C -0.0676(3) 0.7031(3) 0.6236(3) 0.119(2) Uani 1 1 d . . . . .
H62 H -0.0900 0.6619 0.6308 0.142 Uiso 1 1 calc R . . . .
C63 C -0.0377(3) 0.7272(3) 0.5691(3) 0.105(2) Uani 1 1 d . . . . .
H63 H -0.0385 0.7049 0.5388 0.125 Uiso 1 1 calc R . . . .
C64 C -0.0046(3) 0.7878(2) 0.5584(2) 0.088(2) Uani 1 1 d . . . . .
H64 H 0.0177 0.8080 0.5197 0.105 Uiso 1 1 calc R . . . .
C65 C 0.0754(2) 0.99164(18) 0.58839(16) 0.0524(14) Uani 1 1 d . . . . .
C66 C 0.1357(2) 0.9846(3) 0.6140(2) 0.0967(18) Uani 1 1 d . . . . .
H66 H 0.1476 0.9408 0.6363 0.116 Uiso 1 1 calc R . . . .
C67 C 0.1815(4) 1.0326(3) 0.6117(3) 0.146(3) Uani 1 1 d . . . . .
H67 H 0.2229 1.0238 0.6312 0.175 Uiso 1 1 calc R . . . .
C68 C 0.1624(3) 1.0947(2) 0.5785(2) 0.097(2) Uani 1 1 d . . . . .
H68 H 0.1948 1.1292 0.5729 0.116 Uiso 1 1 calc R . . . .
C69 C 0.1016(3) 1.1112(2) 0.5530(2) 0.0874(16) Uani 1 1 d . . . . .
H69 H 0.0890 1.1560 0.5327 0.105 Uiso 1 1 calc R . . . .
C70 C 0.0566(3) 1.0551(2) 0.55880(19) 0.086(2) Uani 1 1 d . . . . .
H70 H 0.0133 1.0633 0.5415 0.104 Uiso 1 1 calc R . . . .
C71 C 0.12547(19) 0.8628(2) 0.56217(16) 0.0496(13) Uani 1 1 d . . . . .
C72 C 0.16589(19) 0.8089(2) 0.59322(16) 0.0546(14) Uani 1 1 d . . . . .
H72 H 0.1427 0.7857 0.6307 0.065 Uiso 1 1 calc R . . . .
C73 C 0.23514(19) 0.78780(18) 0.57350(15) 0.0414(12) Uani 1 1 d . . . . .
H73 H 0.2598 0.7508 0.5968 0.050 Uiso 1 1 calc R . . . .
C74 C 0.27201(17) 0.82097(18) 0.51740(15) 0.0368(11) Uani 1 1 d . . . . .
C75 C 0.23306(19) 0.87515(19) 0.48560(15) 0.0448(12) Uani 1 1 d . . . . .
H75 H 0.2556 0.8987 0.4481 0.054 Uiso 1 1 calc R . . . .
C76 C 0.1641(2) 0.8940(2) 0.50773(16) 0.0512(14) Uani 1 1 d . . . . .
H76 H 0.1394 0.9314 0.4848 0.061 Uiso 1 1 calc R . . . .
C77 C 0.39971(18) 0.76877(16) 0.52167(14) 0.0336(10) Uani 1 1 d . . . . .
C78 C 0.53042(18) 0.73789(16) 0.50814(13) 0.0307(10) Uani 1 1 d . . . . .
C79 C 0.5300(2) 0.68020(18) 0.55280(15) 0.0466(13) Uani 1 1 d . . . . .
H79 H 0.4845 0.6619 0.5720 0.056 Uiso 1 1 calc R . . . .
C80 C 0.5957(2) 0.6489(2) 0.56976(16) 0.0559(14) Uani 1 1 d . . . . .
H80 H 0.5960 0.6073 0.5980 0.067 Uiso 1 1 calc R . . . .
C81 C 0.6577(3) 0.6780(2) 0.54598(16) 0.0663(16) Uani 1 1 d . . . . .
H81 H 0.7018 0.6591 0.5604 0.080 Uiso 1 1 calc R . . . .
C82 C 0.6606(2) 0.7348(2) 0.50106(16) 0.0559(14) Uani 1 1 d . . . . .
H82 H 0.7067 0.7531 0.4841 0.067 Uiso 1 1 calc R . . . .
C83 C 0.59849(19) 0.76539(16) 0.48041(13) 0.0323(10) Uani 1 1 d . . . . .
C84 C 0.65462(19) 0.83867(15) 0.38832(15) 0.0366(11) Uani 1 1 d . . . . .
C85 C 0.68142(18) 0.92416(16) 0.29566(15) 0.0359(11) Uani 1 1 d . . . . .
C86 C 0.7581(2) 0.91200(18) 0.28262(16) 0.0462(13) Uani 1 1 d . . . . .
H86 H 0.7838 0.8846 0.3118 0.055 Uiso 1 1 calc R . . . .
C87 C 0.7972(2) 0.93937(18) 0.22758(17) 0.0515(14) Uani 1 1 d . . . . .
H87 H 0.8491 0.9293 0.2194 0.062 Uiso 1 1 calc R . . . .
C88 C 0.7617(2) 0.9811(2) 0.18441(19) 0.0575(15) Uani 1 1 d . . . . .
C89 C 0.6872(2) 0.9932(2) 0.19651(18) 0.0589(15) Uani 1 1 d . . . . .
H89 H 0.6621 1.0212 0.1671 0.071 Uiso 1 1 calc R . . . .
C90 C 0.6456(2) 0.96477(18) 0.25247(16) 0.0450(12) Uani 1 1 d . . . . .
H90 H 0.5935 0.9738 0.2599 0.054 Uiso 1 1 calc R . . . .
C91 C 0.8063(2) 1.0120(2) 0.12555(19) 0.0740(18) Uani 1 1 d . . . . .
H91A H 0.7930 0.9937 0.0950 0.111 Uiso 1 1 calc GR . . . .
H91B H 0.8591 1.0010 0.1268 0.111 Uiso 1 1 calc GR . . . .
H91C H 0.7958 1.0611 0.1169 0.111 Uiso 1 1 calc GR . . . .
C92 C -0.05375(18) 0.9514(2) 0.62551(16) 0.0670(15) Uani 1 1 d D . . . .
C93 C -0.1154(2) 0.9419(2) 0.60400(17) 0.0604(15) Uani 1 1 d . . . . .
H93 H -0.1087 0.9221 0.5711 0.072 Uiso 1 1 calc R . . . .
C94 C -0.1872(2) 0.96080(18) 0.62965(15) 0.0439(12) Uani 1 1 d . . . . .
H94 H -0.2283 0.9546 0.6136 0.053 Uiso 1 1 calc R . . . .
C95 C -0.19838(19) 0.98861(16) 0.67854(14) 0.0355(10) Uani 1 1 d . . . . .
C96 C -0.1378(2) 0.9984(2) 0.70093(16) 0.0527(13) Uani 1 1 d . . . . .
H96 H -0.1441 1.0164 0.7348 0.063 Uiso 1 1 calc R . . . .
C97 C -0.0699(3) 0.9817(3) 0.67353(19) 0.0815(19) Uani 1 1 d . . . . .
H97 H -0.0292 0.9915 0.6881 0.098 Uiso 1 1 calc R . . . .
C98 C -0.29497(18) 1.00877(15) 0.76102(15) 0.0325(10) Uani 1 1 d . . . . .
C99 C -0.40330(19) 1.03893(16) 0.82847(14) 0.0349(10) Uani 1 1 d . . . . .
C100 C -0.3856(2) 0.99796(18) 0.88052(15) 0.0480(13) Uani 1 1 d . . . . .
H100 H -0.3513 0.9594 0.8806 0.058 Uiso 1 1 calc R . . . .
C101 C -0.4211(2) 1.0164(2) 0.93370(16) 0.0554(14) Uani 1 1 d . . . . .
H101 H -0.4082 0.9909 0.9698 0.066 Uiso 1 1 calc R . . . .
C102 C -0.4724(2) 1.0690(2) 0.93393(16) 0.0536(13) Uani 1 1 d . . . . .
H102 H -0.4955 1.0794 0.9702 0.064 Uiso 1 1 calc R . . . .
C103 C -0.49187(19) 1.10763(19) 0.88284(15) 0.0461(12) Uani 1 1 d . . . . .
H103 H -0.5289 1.1440 0.8840 0.055 Uiso 1 1 calc R . . . .
C104 C -0.45819(18) 1.09414(16) 0.82982(14) 0.0337(10) Uani 1 1 d . . . . .
C105 C -0.48572(19) 1.20266(17) 0.76470(13) 0.0337(10) Uani 1 1 d . . . . .
C106 C -0.5132(2) 1.29814(17) 0.68249(16) 0.0440(12) Uani 1 1 d . . . . .
C107 C -0.5000(2) 1.35145(17) 0.70315(17) 0.0522(13) Uani 1 1 d . . . . .
H107 H -0.4839 1.3430 0.7399 0.063 Uiso 1 1 calc R . . . .
C108 C -0.5094(2) 1.41605(19) 0.67250(18) 0.0613(15) Uani 1 1 d . . . . .
H108 H -0.4975 1.4517 0.6873 0.074 Uiso 1 1 calc R . . . .
C109 C -0.5357(2) 1.43093(18) 0.6207(2) 0.0610(15) Uani 1 1 d . . . . .
C110 C -0.5534(2) 1.37840(19) 0.59936(18) 0.0560(14) Uani 1 1 d . . . . .
H110 H -0.5729 1.3877 0.5640 0.067 Uiso 1 1 calc R . . . .
C111 C -0.5421(2) 1.31177(19) 0.63077(15) 0.0456(12) Uani 1 1 d . . . . .
H111 H -0.5543 1.2756 0.6167 0.055 Uiso 1 1 calc R . . . .
C112 C -0.5381(4) 1.4976(3) 0.5841(3) 0.117(3) Uani 1 1 d . . . . .
H11A H -0.4943 1.5196 0.5849 0.176 Uiso 1 1 calc DGR . . . .
H11B H -0.5827 1.5238 0.5987 0.176 Uiso 1 1 calc GR . . . .
H11C H -0.5391 1.4950 0.5439 0.176 Uiso 1 1 calc DGR . . . .
C113 C 0.8057(2) 0.59618(17) 0.27925(15) 0.0458(12) Uani 1 1 d . . . . .
H11E H 0.8481 0.5644 0.2902 0.055 Uiso 1 1 calc R . . . .
H11F H 0.8130 0.6103 0.2359 0.055 Uiso 1 1 calc R . . . .
C114 C 0.7249(3) 0.5564(2) 0.3052(2) 0.1018(18) Uani 1 1 d . . . . .
H11G H 0.7196 0.5336 0.3473 0.122 Uiso 1 1 calc DR . . . .
H11H H 0.6803 0.5867 0.2972 0.122 Uiso 1 1 calc R . . . .
C115 C 0.7478(2) 0.5037(2) 0.26164(18) 0.0640(15) Uani 1 1 d . . . . .
H11I H 0.7492 0.5277 0.2201 0.077 Uiso 1 1 calc R . . . .
H11J H 0.7966 0.4794 0.2663 0.077 Uiso 1 1 calc R . . . .
C116 C 0.6869(3) 0.4555(3) 0.2816(3) 0.176(2) Uani 1 1 d . . . . .
H11K H 0.6639 0.4562 0.3221 0.264 Uiso 1 1 calc GR . . . .
H11L H 0.7079 0.4097 0.2796 0.264 Uiso 1 1 calc GR . . . .
H11M H 0.6497 0.4696 0.2561 0.264 Uiso 1 1 calc GR . . . .
C117 C 0.74233(19) 0.70957(17) 0.28453(14) 0.0380(11) Uani 1 1 d . . . . .
H11N H 0.6955 0.6872 0.2948 0.046 Uiso 1 1 calc R . . . .
H11O H 0.7366 0.7449 0.3073 0.046 Uiso 1 1 calc R . . . .
C118 C 0.7517(2) 0.7436(2) 0.22147(16) 0.0552(14) Uani 1 1 d . . . . .
H11P H 0.7616 0.7091 0.1977 0.066 Uiso 1 1 calc R . . . .
H11Q H 0.7949 0.7709 0.2113 0.066 Uiso 1 1 calc R . . . .
C119 C 0.6840(2) 0.7888(2) 0.20659(17) 0.0521(13) Uani 1 1 d . . . . .
H11R H 0.6420 0.7605 0.2134 0.063 Uiso 1 1 calc R . . . .
H11S H 0.6714 0.8200 0.2334 0.063 Uiso 1 1 calc R . . . .
C120 C 0.6934(2) 0.8289(3) 0.14534(17) 0.0774(18) Uani 1 1 d . . . . .
H12B H 0.7312 0.8606 0.1393 0.116 Uiso 1 1 calc GR . . . .
H12C H 0.6465 0.8540 0.1377 0.116 Uiso 1 1 calc GR . . . .
H12D H 0.7087 0.7985 0.1184 0.116 Uiso 1 1 calc GR . . . .
C121 C 0.87674(19) 0.68630(17) 0.28310(15) 0.0407(12) Uani 1 1 d . . . . .
H12E H 0.8829 0.7023 0.2399 0.049 Uiso 1 1 calc R . . . .
H12F H 0.9157 0.6495 0.2918 0.049 Uiso 1 1 calc R . . . .
C122 C 0.8886(2) 0.74370(16) 0.30888(16) 0.0450(12) Uani 1 1 d . . . . .
H12G H 0.8925 0.7266 0.3508 0.054 Uiso 1 1 calc R . . . .
H12H H 0.8461 0.7779 0.3061 0.054 Uiso 1 1 calc R . . . .
C123 C 0.9602(2) 0.7761(2) 0.27508(19) 0.0677(15) Uani 1 1 d . . . . .
H12I H 1.0012 0.7405 0.2733 0.081 Uiso 1 1 calc R . . . .
H12J H 0.9536 0.7982 0.2344 0.081 Uiso 1 1 calc R . . . .
C124 C 0.9797(2) 0.8286(2) 0.3049(2) 0.0734(16) Uani 1 1 d . . . . .
H12K H 0.9371 0.8611 0.3105 0.110 Uiso 1 1 calc GR . . . .
H12L H 1.0217 0.8523 0.2802 0.110 Uiso 1 1 calc GR . . . .
H12M H 0.9929 0.8057 0.3431 0.110 Uiso 1 1 calc GR . . . .
C125 C 0.7870(2) 0.63869(17) 0.37053(14) 0.0413(12) Uani 1 1 d . . . . .
H12N H 0.7837 0.6805 0.3850 0.050 Uiso 1 1 calc R . . . .
H12O H 0.7376 0.6207 0.3826 0.050 Uiso 1 1 calc R . . . .
C126 C 0.8402(2) 0.58846(18) 0.40123(15) 0.0453(12) Uani 1 1 d . . . . .
H12P H 0.8911 0.6001 0.3827 0.054 Uiso 1 1 calc R . . . .
H12Q H 0.8343 0.5433 0.3954 0.054 Uiso 1 1 calc R . . . .
C127 C 0.8310(3) 0.5845(2) 0.46660(16) 0.0614(15) Uani 1 1 d . . . . .
H12R H 0.8587 0.5431 0.4851 0.074 Uiso 1 1 calc R . . . .
H12S H 0.7782 0.5813 0.4842 0.074 Uiso 1 1 calc R . . . .
C128 C 0.8586(3) 0.6461(3) 0.47990(19) 0.0822(18) Uani 1 1 d . . . . .
H12T H 0.9071 0.6554 0.4559 0.123 Uiso 1 1 calc GR . . . .
H12U H 0.8626 0.6367 0.5215 0.123 Uiso 1 1 calc GR . . . .
H12V H 0.8235 0.6855 0.4708 0.123 Uiso 1 1 calc GR . . . .
C129 C 0.74027(19) 0.28021(15) 0.81364(16) 0.0437(11) Uani 1 1 d . . . . .
H12W H 0.7485 0.2930 0.8492 0.052 Uiso 1 1 calc R . . . .
H12X H 0.7842 0.2914 0.7830 0.052 Uiso 1 1 calc R . . . .
C130 C 0.6741(2) 0.32355(16) 0.79271(17) 0.0467(12) Uani 1 1 d . . . . .
H13B H 0.6721 0.3203 0.7523 0.056 Uiso 1 1 calc R . . . .
H13C H 0.6281 0.3073 0.8185 0.056 Uiso 1 1 calc R . . . .
C131 C 0.6804(2) 0.39568(18) 0.7938(2) 0.0742(15) Uani 1 1 d . . . . .
H13D H 0.6745 0.3987 0.8352 0.089 Uiso 1 1 calc R . . . .
H13E H 0.7309 0.4078 0.7746 0.089 Uiso 1 1 calc R . . . .
C132 C 0.6273(2) 0.44640(18) 0.76537(19) 0.0633(15) Uani 1 1 d . . . . .
H13F H 0.6393 0.4513 0.7228 0.095 Uiso 1 1 calc GR . . . .
H13G H 0.6301 0.4899 0.7748 0.095 Uiso 1 1 calc GR . . . .
H13H H 0.5772 0.4318 0.7796 0.095 Uiso 1 1 calc GR . . . .
C133 C 0.8112(2) 0.17317(18) 0.83825(19) 0.0564(13) Uani 1 1 d . . . . .
H13I H 0.8269 0.1942 0.8666 0.068 Uiso 1 1 calc R . . . .
H13J H 0.8463 0.1844 0.8009 0.068 Uiso 1 1 calc R . . . .
C134 C 0.8164(2) 0.09657(16) 0.86132(18) 0.0491(12) Uani 1 1 d . . . . .
H13K H 0.7835 0.0758 0.8438 0.059 Uiso 1 1 calc R . . . .
H13L H 0.8011 0.0852 0.9045 0.059 Uiso 1 1 calc R . . . .
C135 C 0.8967(3) 0.0697(2) 0.8448(3) 0.136(2) Uani 1 1 d . . . . .
H13M H 0.9001 0.0206 0.8626 0.163 Uiso 1 1 calc R . . . .
H13N H 0.9068 0.0746 0.8017 0.163 Uiso 1 1 calc R . . . .
C136 C 0.9544(2) 0.0976(2) 0.8597(2) 0.0727(17) Uani 1 1 d . . . . .
H13O H 0.9554 0.1454 0.8398 0.109 Uiso 1 1 calc GR . . . .
H13P H 1.0017 0.0735 0.8473 0.109 Uiso 1 1 calc GR . . . .
H13Q H 0.9463 0.0932 0.9022 0.109 Uiso 1 1 calc GR . . . .
C137 C 0.6765(2) 0.18368(17) 0.88104(14) 0.0420(11) Uani 1 1 d . . . . .
H13R H 0.6278 0.1998 0.8694 0.050 Uiso 1 1 calc R . . . .
H13S H 0.6785 0.1338 0.8927 0.050 Uiso 1 1 calc R . . . .
C138 C 0.6812(3) 0.2098(2) 0.93377(17) 0.0707(15) Uani 1 1 d . . . . .
H13T H 0.6637 0.2583 0.9269 0.085 Uiso 1 1 calc R . . . .
H13U H 0.7334 0.2058 0.9390 0.085 Uiso 1 1 calc R . . . .
C139 C 0.6355(3) 0.1718(2) 0.98926(18) 0.0811(18) Uani 1 1 d . . . . .
H13V H 0.6251 0.2006 1.0182 0.097 Uiso 1 1 calc R . . . .
H13W H 0.5876 0.1647 0.9801 0.097 Uiso 1 1 calc R . . . .
C140 C 0.6697(3) 0.1052(3) 1.0170(2) 0.098(2) Uani 1 1 d . . . . .
H14S H 0.6404 0.0693 1.0152 0.147 Uiso 1 1 calc GR . . . .
H14T H 0.6710 0.1041 1.0581 0.147 Uiso 1 1 calc GR . . . .
H14U H 0.7201 0.0985 0.9961 0.147 Uiso 1 1 calc GR . . . .
C141 C 0.7121(2) 0.18142(16) 0.77856(14) 0.0413(11) Uani 1 1 d . . . . .
H14V H 0.6656 0.2078 0.7698 0.050 Uiso 1 1 calc R . . . .
H14W H 0.7016 0.1333 0.7921 0.050 Uiso 1 1 calc R . . . .
C142 C 0.7685(2) 0.18963(19) 0.72217(16) 0.0516(14) Uani 1 1 d . . . . .
H14X H 0.8093 0.1538 0.7270 0.062 Uiso 1 1 calc R . . . .
H14Y H 0.7895 0.2339 0.7137 0.062 Uiso 1 1 calc R . . . .
C143 C 0.7320(3) 0.1851(2) 0.67058(18) 0.0684(16) Uani 1 1 d . . . . .
H14Z H 0.7013 0.1461 0.6826 0.082 Uiso 1 1 calc R . . . .
H H 0.7708 0.1778 0.6372 0.082 Uiso 1 1 calc R . . . .
C144 C 0.6824(3) 0.2519(2) 0.65059(19) 0.0763(16) Uani 1 1 d . . . . .
H0AA H 0.6507 0.2641 0.6851 0.114 Uiso 1 1 calc GR . . . .
HA H 0.6516 0.2446 0.6240 0.114 Uiso 1 1 calc GR . . . .
HB H 0.7141 0.2886 0.6303 0.114 Uiso 1 1 calc GR . . . .
C145 C 0.1403(2) 0.2076(3) 0.17189(18) 0.157(3) Uani 1 1 d D . . . .
H14B H 0.1010 0.2107 0.2060 0.188 Uiso 0.482(7) 1 calc R . P A 1
H14C H 0.1626 0.2515 0.1598 0.188 Uiso 0.482(7) 1 calc R . P A 1
H14D H 0.1106 0.2426 0.1906 0.188 Uiso 0.518(7) 1 calc R . P A 2
H14E H 0.1323 0.1642 0.2007 0.188 Uiso 0.518(7) 1 calc R . P A 2
C146 C 0.1976(3) 0.1577(3) 0.1949(3) 0.086(4) Uani 0.482(7) 1 d D . P A 1
H14F H 0.2372 0.1502 0.1621 0.103 Uiso 0.482(7) 1 calc R . P A 1
H14G H 0.1758 0.1141 0.2136 0.103 Uiso 0.482(7) 1 calc R . P A 1
C147 C 0.2303(3) 0.1809(3) 0.2389(2) 0.0882(19) Uani 1 1 d . . . . .
H14H H 0.1886 0.1887 0.2701 0.106 Uiso 0.482(7) 1 calc R . P A 1
H14I H 0.2617 0.1419 0.2570 0.106 Uiso 0.482(7) 1 calc R . P A 1
H14J H 0.1897 0.1796 0.2729 0.106 Uiso 0.518(7) 1 calc R . P A 2
H14K H 0.2597 0.1369 0.2410 0.106 Uiso 0.518(7) 1 calc R . P A 2
C148 C 0.2735(4) 0.2387(3) 0.2253(3) 0.140(3) Uani 1 1 d . . . . .
H14L H 0.2993 0.2455 0.1846 0.210 Uiso 1 1 calc GR . . . .
H14M H 0.3096 0.2309 0.2516 0.210 Uiso 1 1 calc GR . . . .
H14N H 0.2407 0.2790 0.2303 0.210 Uiso 1 1 calc GR . . . .
C149 C 0.15617(19) 0.18248(16) 0.07588(15) 0.0561(13) Uani 1 1 d D U . . .
H14O H 0.1898 0.2193 0.0606 0.067 Uiso 0.473(5) 1 calc R . P B 1
H14P H 0.1268 0.1852 0.0448 0.067 Uiso 0.473(5) 1 calc R . P B 1
H14Q H 0.1707 0.1340 0.0902 0.067 Uiso 0.527(5) 1 calc R . P B 2
H14R H 0.1289 0.1856 0.0434 0.067 Uiso 0.527(5) 1 calc R . P B 2
C150 C 0.2070(3) 0.1172(2) 0.0759(3) 0.053(3) Uani 0.473(5) 1 d D . P B 1
H15A H 0.2273 0.1017 0.1128 0.064 Uiso 0.473(5) 1 calc R . P B 1
H15B H 0.1807 0.0806 0.0703 0.064 Uiso 0.473(5) 1 calc R . P B 1
C151 C 0.2663(4) 0.1390(4) 0.0247(3) 0.150(3) Uani 1 1 d . U . . .
H15C H 0.2362 0.1620 -0.0055 0.180 Uiso 0.473(5) 1 calc R . P B 1
H15D H 0.2843 0.0952 0.0144 0.180 Uiso 0.473(5) 1 calc R . P B 1
H15E H 0.2715 0.0980 0.0562 0.180 Uiso 0.527(5) 1 calc R . P B 2
H15F H 0.2445 0.1293 -0.0069 0.180 Uiso 0.527(5) 1 calc R . P B 2
C152 C 0.3365(3) 0.1772(3) 0.0026(2) 0.135(3) Uani 1 1 d . . . . .
H15G H 0.3624 0.1740 0.0354 0.203 Uiso 1 1 calc GR . . . .
H15H H 0.3231 0.2248 -0.0141 0.203 Uiso 1 1 calc GR . . . .
H15I H 0.3689 0.1572 -0.0275 0.203 Uiso 1 1 calc GR . . . .
C153 C 0.0443(3) 0.1582(3) 0.1443(2) 0.116(3) Uani 1 1 d . . . . .
H15J H 0.0650 0.1137 0.1642 0.139 Uiso 1 1 calc R . . . .
H15K H 0.0256 0.1521 0.1099 0.139 Uiso 1 1 calc R . . . .
C154 C -0.0226(3) 0.1850(3) 0.1883(2) 0.145(3) Uani 1 1 d D U . . .
H15L H -0.0018 0.2115 0.2100 0.174 Uiso 1 1 calc R . . . .
H15M H -0.0553 0.2169 0.1641 0.174 Uiso 1 1 calc R . . . .
C155 C -0.0705(4) 0.1359(3) 0.2325(3) 0.266(3) Uani 1 1 d D U . . .
H15N H -0.0415 0.1075 0.2616 0.319 Uiso 1 1 calc R . . . .
H15O H -0.1122 0.1605 0.2536 0.319 Uiso 1 1 calc R . . . .
C156 C -0.0964(4) 0.0967(3) 0.2036(3) 0.221(3) Uani 1 1 d . . . . .
H15P H -0.0885 0.1174 0.1615 0.332 Uiso 1 1 calc GR . . . .
H15Q H -0.1493 0.0926 0.2181 0.332 Uiso 1 1 calc GR . . . .
H15R H -0.0701 0.0518 0.2103 0.332 Uiso 1 1 calc GR . . . .
C157 C 0.0740(2) 0.2762(2) 0.10195(18) 0.0721(14) Uani 1 1 d . . . . .
H15S H 0.0480 0.2938 0.1362 0.087 Uiso 1 1 calc R . . . .
H15T H 0.1173 0.3030 0.0846 0.087 Uiso 1 1 calc R . . . .
C158 C 0.0244(2) 0.29009(18) 0.05862(17) 0.0530(13) Uani 1 1 d . . . . .
H15U H -0.0231 0.2701 0.0770 0.064 Uiso 1 1 calc R . . . .
H15V H 0.0468 0.2689 0.0256 0.064 Uiso 1 1 calc R . . . .
C159 C 0.0096(3) 0.3688(2) 0.0348(2) 0.0878(18) Uani 1 1 d . . . . .
H15W H -0.0068 0.3900 0.0687 0.105 Uiso 1 1 calc R . . . .
H15X H 0.0567 0.3873 0.0132 0.105 Uiso 1 1 calc R . . . .
C160 C -0.0446(3) 0.3877(2) -0.0032(2) 0.0807(18) Uani 1 1 d . . . . .
H16B H -0.0269 0.3707 -0.0388 0.121 Uiso 1 1 calc GR . . . .
H16C H -0.0527 0.4371 -0.0137 0.121 Uiso 1 1 calc GR . . . .
H16D H -0.0911 0.3684 0.0172 0.121 Uiso 1 1 calc GR . . . .
C161 C 0.5593(3) 0.8349(2) 0.64060(18) 0.0750(17) Uani 1 1 d . . . . .
H16E H 0.5537 0.8177 0.6065 0.090 Uiso 1 1 calc R . . . .
H16F H 0.5791 0.7962 0.6688 0.090 Uiso 1 1 calc R . . . .
C162 C 0.6183(3) 0.8865(2) 0.6192(2) 0.0851(17) Uani 1 1 d . . . . .
H16G H 0.5948 0.9305 0.6009 0.102 Uiso 1 1 calc R . . . .
H16H H 0.6370 0.8926 0.6536 0.102 Uiso 1 1 calc R . . . .
C163 C 0.6820(3) 0.8672(3) 0.5764(2) 0.099(2) Uani 1 1 d . . . . .
H16I H 0.6629 0.8550 0.5447 0.119 Uiso 1 1 calc R . . . .
H16J H 0.7109 0.9070 0.5585 0.119 Uiso 1 1 calc R . . . .
C164 C 0.7315(3) 0.8110(3) 0.6011(2) 0.131(2) Uani 1 1 d . . . . .
H16K H 0.7511 0.8225 0.6325 0.196 Uiso 1 1 calc GR . . . .
H16L H 0.7724 0.8022 0.5703 0.196 Uiso 1 1 calc GR . . . .
H16M H 0.7042 0.7705 0.6171 0.196 Uiso 1 1 calc GR . . . .
C165 C 0.4466(3) 0.91340(19) 0.62745(16) 0.0658(16) Uani 1 1 d . . . . .
H16N H 0.3961 0.9238 0.6477 0.079 Uiso 1 1 calc R . . . .
H16O H 0.4739 0.9542 0.6197 0.079 Uiso 1 1 calc R . . . .
C166 C 0.4412(3) 0.89886(19) 0.56928(16) 0.0700(15) Uani 1 1 d . . . . .
H16P H 0.4914 0.8946 0.5460 0.084 Uiso 1 1 calc R . . . .
H16Q H 0.4188 0.8555 0.5762 0.084 Uiso 1 1 calc R . . . .
C167 C 0.3953(3) 0.9544(3) 0.53574(19) 0.144(3) Uani 1 1 d D . . . .
H16R H 0.4283 0.9908 0.5158 0.173 Uiso 1 1 calc R . . . .
H16S H 0.3818 0.9366 0.5045 0.173 Uiso 1 1 calc R . . . .
C168 C 0.3284(3) 0.9864(3) 0.5631(3) 0.297(4) Uani 1 1 d D . . . .
H16T H 0.2856 0.9655 0.5585 0.445 Uiso 1 1 calc GR . . . .
H16U H 0.3247 1.0346 0.5445 0.445 Uiso 1 1 calc GR . . . .
H16V H 0.3294 0.9806 0.6049 0.445 Uiso 1 1 calc GR . . . .
C169 C 0.4854(3) 0.88680(18) 0.72127(16) 0.0786(15) Uani 1 1 d . . . . .
H16W H 0.5118 0.9285 0.7072 0.094 Uiso 1 1 calc R . . . .
H16X H 0.4339 0.8998 0.7379 0.094 Uiso 1 1 calc R . . . .
C170 C 0.5209(3) 0.8407(2) 0.76892(16) 0.0791(15) Uani 1 1 d . . . . .
H17A H 0.5746 0.8330 0.7552 0.095 Uiso 1 1 calc R . . . .
H17B H 0.4991 0.7966 0.7808 0.095 Uiso 1 1 calc R . . . .
C171 C 0.5064(3) 0.8772(2) 0.8237(2) 0.1051(19) Uani 1 1 d . . . . .
H17C H 0.5279 0.9214 0.8106 0.126 Uiso 1 1 calc R . . . .
H17D H 0.4525 0.8856 0.8358 0.126 Uiso 1 1 calc R . . . .
C172 C 0.5370(3) 0.8386(2) 0.8733(2) 0.108(2) Uani 1 1 d . . . . .
H17E H 0.5004 0.8092 0.8993 0.162 Uiso 1 1 calc GR . . . .
H17F H 0.5506 0.8693 0.8946 0.162 Uiso 1 1 calc GR . . . .
H17G H 0.5810 0.8110 0.8601 0.162 Uiso 1 1 calc GR . . . .
C173 C 0.4393(2) 0.79442(18) 0.68675(17) 0.0687(14) Uani 1 1 d . . . . .
H17H H 0.4409 0.7767 0.6515 0.082 Uiso 1 1 calc R . . . .
H17I H 0.4641 0.7592 0.7147 0.082 Uiso 1 1 calc R . . . .
C174 C 0.3634(3) 0.8040(2) 0.7131(2) 0.0877(19) Uani 1 1 d . . . . .
H17J H 0.3351 0.8344 0.6846 0.105 Uiso 1 1 calc R . . . .
H17K H 0.3593 0.8238 0.7475 0.105 Uiso 1 1 calc R . . . .
C175 C 0.3336(3) 0.7326(2) 0.7320(2) 0.090(2) Uani 1 1 d . . . . .
H17L H 0.3385 0.7130 0.6973 0.108 Uiso 1 1 calc R . . . .
H17M H 0.3627 0.7024 0.7601 0.108 Uiso 1 1 calc R . . . .
C176 C 0.2535(3) 0.7383(3) 0.7603(3) 0.140(3) Uani 1 1 d . . . . .
H17N H 0.2486 0.7596 0.7935 0.211 Uiso 1 1 calc GR . . . .
H17O H 0.2353 0.6931 0.7741 0.211 Uiso 1 1 calc GR . . . .
H17P H 0.2244 0.7658 0.7315 0.211 Uiso 1 1 calc GR . . . .
C180 C 0.2259(2) 0.4278(3) 0.32241(19) 0.0759(18) Uani 1 1 d . . . . .
C181 C 0.1960(3) 0.4385(3) 0.2708(2) 0.090(2) Uani 1 1 d . . . . .
H18A H 0.2098 0.4819 0.2451 0.136 Uiso 1 1 calc GR . . . .
H18B H 0.1420 0.4390 0.2808 0.136 Uiso 1 1 calc GR . . . .
H18C H 0.2151 0.4021 0.2506 0.136 Uiso 1 1 calc GR . . . .
C182 C 0.2054(4) 0.4722(3) 0.3627(2) 0.140(3) Uani 1 1 d . . . . .
H18D H 0.2496 0.4911 0.3670 0.210 Uiso 1 1 calc GR . . . .
H18E H 0.1824 0.4466 0.4010 0.210 Uiso 1 1 calc GR . . . .
H18F H 0.1704 0.5089 0.3475 0.210 Uiso 1 1 calc GR . . . .
N1 N 0.15974(14) 0.47752(13) 0.12778(11) 0.0324(9) Uani 1 1 d . . . . .
H1 H 0.1469 0.5208 0.1163 0.039 Uiso 1 1 calc R . . . .
N2 N 0.04439(14) 0.46940(13) 0.18710(12) 0.0358(9) Uani 1 1 d . . . . .
H2 H 0.0367 0.5133 0.1741 0.043 Uiso 1 1 calc R . . . .
N3 N -0.00018(16) 0.51350(13) 0.29117(12) 0.0405(9) Uani 1 1 d . . . . .
H3 H 0.0112 0.5461 0.2600 0.049 Uiso 1 1 calc R . . . .
N4 N 0.04514(16) 0.58040(13) 0.33729(12) 0.0394(9) Uani 1 1 d . . . . .
H4A H 0.0540 0.6060 0.3017 0.047 Uiso 1 1 calc R . . . .
N5 N 0.80605(13) 0.28674(12) -0.00857(11) 0.0292(8) Uani 1 1 d . . . . .
H5A H 0.8221 0.3113 -0.0436 0.035 Uiso 1 1 calc R . . . .
N6 N 0.91336(14) 0.22194(13) -0.02699(11) 0.0327(9) Uani 1 1 d . . . . .
H6A H 0.9162 0.2483 -0.0624 0.039 Uiso 1 1 calc R . . . .
N7 N 1.05410(14) 0.23934(13) -0.09505(11) 0.0333(8) Uani 1 1 d . . . . .
H7A H 1.0292 0.2542 -0.1241 0.040 Uiso 1 1 calc R . . . .
N8 N 1.10543(15) 0.34116(13) -0.12354(12) 0.0388(9) Uani 1 1 d . . . . .
H8A H 1.0788 0.3511 -0.1517 0.047 Uiso 1 1 calc R . . . .
N9 N 0.34255(15) 0.80381(14) 0.49361(12) 0.0374(9) Uani 1 1 d . . . . .
H9 H 0.3536 0.8166 0.4552 0.045 Uiso 1 1 calc R . . . .
N10 N 0.46573(15) 0.76807(13) 0.48847(11) 0.0349(9) Uani 1 1 d . . . . .
H10A H 0.4690 0.7882 0.4511 0.042 Uiso 1 1 calc R . . . .
N11 N 0.59847(14) 0.82383(13) 0.43449(11) 0.0319(8) Uani 1 1 d . . . . .
H11D H 0.5593 0.8528 0.4358 0.038 Uiso 1 1 calc R . . . .
N12 N 0.63840(15) 0.89782(13) 0.34895(12) 0.0373(9) Uani 1 1 d . . . . .
H12A H 0.5966 0.9211 0.3587 0.045 Uiso 1 1 calc R . . . .
N13 N -0.27153(14) 1.00482(12) 0.70419(11) 0.0298(8) Uani 1 1 d . . . . .
H13A H -0.3051 1.0131 0.6813 0.036 Uiso 1 1 calc R . . . .
N14 N -0.37022(14) 1.02599(13) 0.77454(11) 0.0317(8) Uani 1 1 d . . . . .
H14A H -0.3979 1.0288 0.7479 0.038 Uiso 1 1 calc R . . . .
N15 N -0.47532(15) 1.13371(13) 0.77632(12) 0.0333(8) Uani 1 1 d . . . . .
H15 H -0.4796 1.1131 0.7490 0.040 Uiso 1 1 calc R . . . .
N16 N -0.50049(16) 1.22931(12) 0.70917(11) 0.0366(9) Uani 1 1 d . . . . .
H16A H -0.5022 1.2002 0.6878 0.044 Uiso 1 1 calc R . . . .
N17 N 0.80266(15) 0.65765(13) 0.30489(11) 0.0354(9) Uani 1 1 d . . . . .
N18 N 0.73566(17) 0.20359(13) 0.82807(13) 0.0464(10) Uani 1 1 d . . . . .
N19 N 0.10248(16) 0.20451(18) 0.12430(11) 0.0598(12) Uani 1 1 d D . . . .
N20 N 0.4845(2) 0.85628(14) 0.66870(13) 0.0611(12) Uani 1 1 d . . . . .
O1 O 0.11799(13) 0.37403(10) 0.17177(10) 0.0394(7) Uani 1 1 d . . . . .
O2 O 0.00110(14) 0.47961(11) 0.39001(10) 0.0490(8) Uani 1 1 d . . . . .
O3 O 0.84415(13) 0.20309(13) 0.06552(10) 0.0482(9) Uani 1 1 d . . . . .
O4 O 1.15445(12) 0.25218(12) -0.05895(10) 0.0407(8) Uani 1 1 d . . . . .
O5 O 0.38666(13) 0.74409(12) 0.57569(10) 0.0449(8) Uani 1 1 d . . . . .
O6 O 0.71165(12) 0.80269(11) 0.38210(10) 0.0396(8) Uani 1 1 d . . . . .
O7 O -0.25373(13) 0.99817(11) 0.79794(10) 0.0407(7) Uani 1 1 d . . . . .
O8 O -0.48183(13) 1.23648(11) 0.79888(10) 0.0424(8) Uani 1 1 d . . . . .
O9 O 0.49059(12) 0.93670(10) 0.40251(9) 0.0362(7) Uani 1 1 d . . . . .
O10 O 0.43961(13) 0.84785(9) 0.37578(9) 0.0367(7) Uani 1 1 d . . . . .
O11 O 0.46900(12) 0.94930(10) 0.30371(9) 0.0314(7) Uani 1 1 d . . . . .
O12 O 0.36520(12) 0.95185(11) 0.38206(9) 0.0379(7) Uani 1 1 d . . . . .
O13 O 0.02380(11) 0.61173(10) 0.17780(9) 0.0291(7) Uani 1 1 d . . . . .
O14 O 0.14889(12) 0.62249(10) 0.12519(9) 0.0315(7) Uani 1 1 d . . . . .
O15 O 0.11707(12) 0.63495(11) 0.22524(9) 0.0361(7) Uani 1 1 d . . . . .
O16 O 0.07335(11) 0.72086(9) 0.14737(9) 0.0274(6) Uani 1 1 d . . . . .
O18 O 0.2725(3) 0.3798(3) 0.33237(18) 0.150(2) Uani 1 1 d . . . . .
S1 S 0.44000(5) 0.92216(4) 0.36692(4) 0.0289(2) Uani 1 1 d . . . . .
S2 S 0.09240(5) 0.64750(4) 0.16894(3) 0.0272(2) Uani 1 1 d . . . . .
C185 C 0.2998(3) 0.5345(2) 0.53386(13) 0.145(2) Uani 1 1 d D U . . .
H18G H 0.2578 0.5100 0.5331 0.217 Uiso 1 1 calc DGR . . . .
H18H H 0.2849 0.5633 0.5621 0.217 Uiso 1 1 calc DGR . . . .
H18I H 0.3406 0.5021 0.5455 0.217 Uiso 1 1 calc DGR . . . .
C183 C 0.3228(4) 0.5750(2) 0.47735(16) 0.952(4) Uani 1 1 d D U . . .
C184 C 0.3633(3) 0.63142(16) 0.4734(2) 0.327(5) Uani 1 1 d D U . . .
H18J H 0.4012 0.6177 0.4984 0.491 Uiso 1 1 calc GR . . . .
H18K H 0.3295 0.6676 0.4865 0.491 Uiso 1 1 calc GR . . . .
H18L H 0.3869 0.6478 0.4327 0.491 Uiso 1 1 calc GR . . . .
O19 O 0.3192(3) 0.55282(19) 0.43472(13) 0.357(6) Uani 1 1 d D . . . .
C1A C 0.2045(6) 0.2175(5) 0.1708(4) 0.128(4) Uani 0.518(7) 1 d . . P A 2
H1AA H 0.2100 0.2667 0.1611 0.153 Uiso 0.518(7) 1 calc R . P A 2
H1AB H 0.2373 0.1978 0.1400 0.153 Uiso 0.518(7) 1 calc R . P A 2
C1B C 0.2209(4) 0.2144(4) 0.0517(3) 0.045(2) Uani 0.527(5) 1 d . . P B 2
H1BA H 0.2453 0.2255 0.0813 0.054 Uiso 0.527(5) 1 calc R . P B 2
H1BB H 0.2145 0.2547 0.0198 0.054 Uiso 0.527(5) 1 calc R . P B 2

loop_
_atom_site_aniso_label
_atom_site_aniso_U_11
_atom_site_aniso_U_22
_atom_site_aniso_U_33
_atom_site_aniso_U_23
_atom_site_aniso_U_13
_atom_site_aniso_U_12
C1 0.063(2) 0.0242(17) 0.050(2) 0.0020(16) -0.0103(19) -0.0172(16)
C2 0.052(2) 0.0342(18) 0.051(2) -0.0006(16) -0.0070(19) -0.0181(16)
C3 0.0323(18) 0.0410(17) 0.0298(17) -0.0138(14) 0.0051(15) -0.0141(14)
C4 0.048(2) 0.0467(18) 0.0457(19) -0.0298(14) 0.0027(18) 0.0003(18)
C5 0.066(3) 0.065(2) 0.071(2) -0.0409(18) 0.004(2) -0.010(2)
C6 0.080(3) 0.109(3) 0.049(2) -0.0411(19) -0.023(2) -0.011(2)
C7 0.097(3) 0.073(3) 0.043(2) -0.0251(19) -0.019(2) 0.004(3)
C8 0.058(2) 0.052(2) 0.045(2) -0.0196(16) -0.0214(18) 0.0069(19)
C9 0.040(2) 0.051(2) 0.0220(17) -0.0058(16) 0.0001(16) 0.0109(18)
C10 0.087(3) 0.081(3) 0.060(2) -0.037(2) -0.031(2) 0.025(3)
C11 0.102(4) 0.121(3) 0.078(3) -0.055(2) -0.045(3) 0.060(3)
C12 0.137(5) 0.113(4) 0.044(3) -0.025(3) -0.025(3) 0.056(4)
C13 0.125(5) 0.096(4) 0.050(3) 0.015(3) 0.014(3) 0.040(4)
C14 0.057(3) 0.065(3) 0.037(2) 0.017(2) 0.019(2) 0.019(2)
C15 0.0272(18) 0.0297(16) 0.045(2) -0.0103(15) 0.0047(16) -0.0009(15)
C16 0.051(2) 0.0343(16) 0.059(2) -0.0325(14) 0.0106(19) -0.0082(16)
C17 0.038(2) 0.0423(17) 0.049(2) -0.0258(14) 0.0034(17) -0.0102(15)
C18 0.0254(17) 0.0282(16) 0.0235(16) -0.0050(13) 0.0004(14) 0.0004(14)
C19 0.0418(19) 0.0222(14) 0.0211(16) -0.0054(12) 0.0011(15) -0.0115(14)
C20 0.0303(18) 0.0254(16) 0.0368(18) -0.0042(14) -0.0063(15) -0.0045(14)
C21 0.0148(16) 0.0411(17) 0.0328(17) -0.0166(13) 0.0041(14) -0.0028(14)
C22 0.0324(19) 0.0223(15) 0.0415(19) -0.0042(14) 0.0027(16) -0.0045(14)
C23 0.048(2) 0.0349(17) 0.0403(19) -0.0198(14) 0.0082(17) -0.0104(16)
C24 0.042(2) 0.0312(17) 0.059(2) -0.0108(16) 0.0111(19) -0.0135(16)
C25 0.050(2) 0.0313(18) 0.062(2) -0.0013(18) 0.012(2) -0.0126(17)
C26 0.048(2) 0.0324(17) 0.0397(19) -0.0133(15) 0.0201(18) -0.0065(17)
C27 0.0228(17) 0.0220(15) 0.0452(19) -0.0067(14) -0.0025(15) -0.0024(13)
C28 0.054(2) 0.0336(18) 0.042(2) -0.0077(15) -0.0071(18) -0.0083(17)
C29 0.070(2) 0.0401(18) 0.0216(17) -0.0038(15) -0.0060(17) -0.0166(18)
C30 0.063(3) 0.0332(18) 0.0306(19) -0.0044(15) 0.0032(19) -0.0042(18)
C31 0.094(3) 0.057(2) 0.0225(19) 0.0010(17) 0.001(2) -0.032(2)
C32 0.078(3) 0.091(3) 0.032(2) -0.0157(19) -0.006(2) -0.032(2)
C33 0.119(3) 0.091(3) 0.043(2) -0.004(2) -0.008(2) -0.065(2)
C34 0.114(3) 0.068(2) 0.036(2) -0.0082(18) -0.015(2) -0.048(2)
C35 0.125(4) 0.122(3) 0.053(3) -0.032(2) 0.002(3) -0.058(3)
C36 0.0167(16) 0.0333(17) 0.043(2) -0.0005(15) -0.0006(15) -0.0032(14)
C37 0.0329(19) 0.0203(15) 0.0424(19) -0.0049(14) -0.0095(16) 0.0044(14)
C38 0.0335(18) 0.0259(16) 0.0261(17) -0.0001(13) -0.0039(15) -0.0036(14)
C39 0.0224(16) 0.0319(16) 0.0284(16) -0.0049(13) -0.0111(14) -0.0003(14)
C40 0.035(2) 0.0290(17) 0.0297(18) -0.0041(14) 0.0024(16) 0.0040(16)
C41 0.037(2) 0.0356(18) 0.0352(19) -0.0032(15) 0.0045(17) -0.0031(16)
C42 0.0224(17) 0.0361(17) 0.0233(16) -0.0033(14) 0.0069(14) -0.0044(14)
C43 0.0336(19) 0.0344(18) 0.0376(19) -0.0010(15) -0.0070(16) 0.0008(16)
C44 0.048(2) 0.0351(19) 0.044(2) 0.0031(17) 0.0067(19) -0.0081(18)
C45 0.037(2) 0.040(2) 0.067(3) 0.017(2) 0.016(2) 0.0088(19)
C46 0.031(2) 0.046(2) 0.063(2) -0.0106(18) -0.0044(19) 0.0072(18)
C47 0.0285(19) 0.0386(19) 0.038(2) -0.0020(16) 0.0034(17) 0.0060(16)
C48 0.0334(19) 0.0306(17) 0.0310(18) 0.0003(14) -0.0033(16) -0.0009(15)
C49 0.047(2) 0.0350(18) 0.0258(18) 0.0037(15) -0.0031(16) -0.0146(16)
C50 0.0279(19) 0.0428(17) 0.050(2) -0.0254(14) 0.0048(16) -0.0066(15)
C51 0.040(2) 0.048(2) 0.067(3) 0.004(2) -0.0170(19) -0.0127(17)
C52 0.043(2) 0.068(2) 0.080(3) -0.014(2) -0.0287(19) -0.0140(18)
C53 0.061(2) 0.074(2) 0.070(2) -0.0346(18) -0.013(2) -0.0244(19)
C54 0.073(3) 0.0462(19) 0.083(3) -0.0326(17) -0.001(2) -0.0217(18)
C55 0.0324(19) 0.0468(19) 0.066(2) -0.0170(17) -0.0118(18) -0.0081(16)
C56 0.090(3) 0.118(3) 0.147(4) -0.087(2) 0.010(3) -0.057(2)
C57 0.103(3) 0.053(2) 0.052(2) 0.0075(19) -0.040(2) -0.032(2)
C58 0.165(4) 0.046(2) 0.040(2) 0.0091(18) -0.043(2) -0.037(2)
C59 0.036(2) 0.0297(18) 0.065(2) -0.0085(17) 0.013(2) 0.0058(17)
C60 0.071(3) 0.068(3) 0.078(3) 0.018(3) 0.020(3) -0.005(3)
C61 0.082(4) 0.116(4) 0.079(4) 0.025(3) -0.009(3) -0.010(3)
C62 0.148(4) 0.080(3) 0.130(5) 0.013(3) -0.045(4) -0.057(3)
C63 0.081(3) 0.099(3) 0.146(4) -0.055(3) -0.002(3) -0.030(3)
C64 0.084(3) 0.061(3) 0.120(4) -0.021(3) -0.018(3) -0.012(3)
C65 0.071(3) 0.038(2) 0.042(2) -0.0080(17) 0.001(2) -0.003(2)
C66 0.066(3) 0.144(3) 0.104(3) -0.061(2) -0.004(2) -0.049(2)
C67 0.200(5) 0.146(5) 0.127(4) -0.024(3) -0.094(3) -0.055(4)
C68 0.159(5) 0.071(3) 0.067(3) -0.019(2) -0.016(3) -0.035(3)
C69 0.125(3) 0.076(2) 0.074(3) 0.003(2) -0.040(2) -0.067(2)
C70 0.144(5) 0.067(3) 0.048(3) -0.012(2) -0.012(3) -0.015(3)
C71 0.0206(19) 0.080(3) 0.038(2) -0.0116(19) 0.0148(17) 0.0011(19)
C72 0.033(2) 0.094(3) 0.031(2) 0.004(2) 0.0003(17) -0.0273(19)
C73 0.038(2) 0.048(2) 0.0308(19) 0.0016(17) 0.0016(17) -0.0065(17)
C74 0.0144(16) 0.055(2) 0.0353(19) -0.0020(17) 0.0056(15) -0.0126(15)
C75 0.035(2) 0.061(2) 0.0278(19) 0.0064(18) 0.0028(17) -0.0134(18)
C76 0.039(2) 0.063(2) 0.042(2) -0.0020(19) -0.0030(19) 0.007(2)
C77 0.0325(19) 0.0339(16) 0.0351(18) -0.0136(14) 0.0029(16) -0.0069(15)
C78 0.0355(19) 0.0344(16) 0.0256(16) -0.0160(13) -0.0062(15) 0.0055(15)
C79 0.059(2) 0.041(2) 0.0300(19) -0.0020(16) 0.0030(19) 0.0051(19)
C80 0.062(3) 0.056(2) 0.033(2) 0.0101(19) -0.005(2) 0.012(2)
C81 0.076(3) 0.080(3) 0.034(2) 0.002(2) -0.022(2) 0.021(3)
C82 0.060(3) 0.071(2) 0.042(2) -0.0193(18) -0.0131(19) -0.003(2)
C83 0.0331(19) 0.0376(17) 0.0236(16) -0.0100(14) -0.0017(15) 0.0092(16)
C84 0.047(2) 0.0243(15) 0.0421(19) -0.0089(14) -0.0120(16) -0.0049(15)
C85 0.0284(18) 0.0264(16) 0.050(2) -0.0082(15) 0.0011(17) -0.0037(14)
C86 0.032(2) 0.047(2) 0.051(2) -0.0126(17) 0.0091(19) 0.0048(18)
C87 0.041(2) 0.043(2) 0.058(2) 0.0083(19) -0.001(2) -0.0061(18)
C88 0.033(2) 0.051(2) 0.066(3) 0.013(2) 0.013(2) -0.0067(19)
C89 0.048(2) 0.055(2) 0.055(3) 0.014(2) -0.003(2) 0.007(2)
C90 0.0266(19) 0.044(2) 0.054(2) -0.0039(18) 0.0089(18) -0.0019(17)
C91 0.060(3) 0.075(3) 0.062(3) 0.007(3) 0.016(2) 0.002(3)
C92 0.056(3) 0.101(3) 0.038(2) -0.031(2) -0.008(2) 0.045(2)
C93 0.080(3) 0.063(2) 0.041(2) -0.0207(18) -0.021(2) 0.014(2)
C94 0.046(2) 0.045(2) 0.038(2) -0.0108(16) -0.0014(18) -0.0017(18)
C95 0.037(2) 0.0353(16) 0.0394(18) -0.0227(13) -0.0064(16) 0.0045(15)
C96 0.040(2) 0.081(2) 0.0425(19) -0.0395(16) -0.0009(18) 0.015(2)
C97 0.055(3) 0.138(4) 0.055(3) -0.029(3) -0.014(2) 0.002(3)
C98 0.0350(18) 0.0147(15) 0.046(2) 0.0036(14) -0.0161(16) -0.0013(14)
C99 0.047(2) 0.0324(17) 0.0270(17) -0.0046(14) -0.0098(16) -0.0097(15)
C100 0.054(2) 0.042(2) 0.038(2) 0.0150(18) -0.0066(19) -0.0166(18)
C101 0.066(3) 0.064(3) 0.0227(19) 0.0060(19) 0.006(2) -0.008(2)
C102 0.053(2) 0.079(2) 0.0297(19) -0.0069(18) 0.0002(18) -0.0291(19)
C103 0.0286(19) 0.069(2) 0.042(2) -0.0190(17) 0.0074(17) -0.0178(17)
C104 0.0314(18) 0.0407(18) 0.0287(17) -0.0026(14) -0.0057(15) -0.0115(15)
C105 0.0309(19) 0.0505(18) 0.0234(15) -0.0231(13) 0.0027(15) 0.0009(16)
C106 0.052(2) 0.0312(17) 0.043(2) -0.0114(15) 0.0058(19) 0.0030(18)
C107 0.069(3) 0.0350(18) 0.060(2) -0.0178(16) -0.017(2) -0.0065(18)
C108 0.080(3) 0.039(2) 0.066(3) -0.0182(18) -0.009(2) 0.002(2)
C109 0.069(3) 0.0199(17) 0.081(3) -0.0015(19) 0.008(2) -0.0059(19)
C110 0.060(3) 0.041(2) 0.056(2) 0.0030(19) -0.004(2) 0.005(2)
C111 0.053(2) 0.043(2) 0.037(2) -0.0075(16) -0.0007(19) -0.0028(18)
C112 0.147(5) 0.051(3) 0.133(5) 0.012(3) -0.020(4) 0.000(3)
C113 0.046(2) 0.052(2) 0.0429(19) -0.0257(15) 0.0006(18) 0.0008(18)
C114 0.129(4) 0.076(2) 0.131(4) -0.053(2) -0.034(3) -0.044(2)
C115 0.064(3) 0.064(2) 0.070(3) -0.015(2) -0.021(2) -0.013(2)
C116 0.093(4) 0.206(3) 0.277(5) -0.205(2) 0.088(4) -0.081(3)
C117 0.0339(19) 0.0486(19) 0.0365(18) -0.0173(15) -0.0068(16) -0.0051(16)
C118 0.046(2) 0.074(3) 0.042(2) -0.0161(19) -0.0075(19) 0.014(2)
C119 0.041(2) 0.063(2) 0.056(2) -0.0223(18) -0.0104(19) 0.0034(19)
C120 0.053(3) 0.127(4) 0.037(2) -0.013(2) -0.008(2) 0.042(3)
C121 0.040(2) 0.0418(19) 0.0347(19) -0.0059(16) 0.0035(17) -0.0051(17)
C122 0.042(2) 0.0330(18) 0.056(2) -0.0145(16) 0.0086(19) -0.0033(17)
C123 0.075(3) 0.067(2) 0.065(3) -0.018(2) 0.002(2) -0.038(2)
C124 0.062(3) 0.067(2) 0.095(3) -0.034(2) 0.006(3) -0.022(2)
C125 0.044(2) 0.0418(18) 0.0371(19) -0.0144(15) 0.0055(17) -0.0071(17)
C126 0.047(2) 0.0401(19) 0.039(2) -0.0042(17) 0.0078(19) 0.0002(18)
C127 0.069(3) 0.062(3) 0.040(2) 0.002(2) -0.003(2) 0.009(2)
C128 0.071(3) 0.121(4) 0.058(3) -0.033(2) -0.001(2) -0.013(3)
C129 0.0519(19) 0.0258(16) 0.066(2) -0.0095(14) -0.0362(16) -0.0116(14)
C130 0.045(2) 0.0315(17) 0.070(2) -0.0103(16) -0.0257(18) -0.0070(16)
C131 0.080(3) 0.0254(19) 0.131(3) -0.008(2) -0.066(2) 0.0026(19)
C132 0.079(3) 0.0302(18) 0.090(3) -0.0214(18) -0.033(2) 0.0047(19)
C133 0.058(2) 0.0370(19) 0.085(3) -0.0104(18) -0.0392(19) -0.0094(17)
C134 0.056(2) 0.0216(17) 0.074(2) -0.0075(16) -0.0307(19) 0.0023(16)
C135 0.167(4) 0.049(3) 0.217(5) 0.016(3) -0.139(3) -0.034(3)
C136 0.069(3) 0.041(2) 0.094(3) 0.024(2) -0.029(2) -0.008(2)
C137 0.054(2) 0.0369(18) 0.0390(19) -0.0098(15) -0.0127(17) -0.0093(16)
C138 0.112(3) 0.052(2) 0.065(2) -0.0272(17) -0.036(2) -0.008(2)
C139 0.109(4) 0.098(3) 0.042(2) -0.036(2) -0.005(3) 0.001(3)
C140 0.113(4) 0.113(4) 0.056(3) 0.010(3) -0.028(3) -0.001(4)
C141 0.064(2) 0.0237(16) 0.0391(19) -0.0035(14) -0.0120(17) -0.0176(15)
C142 0.055(2) 0.038(2) 0.047(2) 0.0063(18) 0.005(2) -0.0008(19)
C143 0.108(3) 0.044(2) 0.046(2) 0.0080(19) -0.004(2) -0.031(2)
C144 0.102(3) 0.073(3) 0.060(3) -0.009(2) -0.017(2) -0.039(2)
C145 0.086(4) 0.368(9) 0.030(2) -0.072(3) -0.014(2) -0.006(5)
C146 0.210(10) 0.016(4) 0.045(4) -0.003(3) -0.069(5) 0.010(5)
C147 0.104(4) 0.097(3) 0.075(3) -0.032(2) -0.036(3) 0.005(3)
C148 0.144(6) 0.141(6) 0.097(4) 0.037(4) -0.005(4) -0.024(5)
C149 0.058(2) 0.051(2) 0.062(2) -0.0130(17) -0.0256(18) 0.0065(18)
C150 0.036(5) 0.056(5) 0.046(5) 0.020(4) -0.007(4) 0.016(4)
C151 0.113(4) 0.203(4) 0.116(4) -0.014(3) -0.035(3) 0.038(3)
C152 0.142(5) 0.173(5) 0.120(4) -0.068(3) -0.085(3) 0.048(4)
C153 0.084(4) 0.144(5) 0.087(4) 0.052(4) -0.027(3) -0.023(4)
C154 0.105(4) 0.194(4) 0.110(4) 0.014(3) -0.007(3) -0.027(3)
C155 0.266(5) 0.253(5) 0.268(5) -0.045(4) -0.052(4) -0.003(4)
C156 0.380(5) 0.055(3) 0.304(5) 0.016(3) -0.284(3) -0.061(3)
C157 0.038(2) 0.122(3) 0.083(2) -0.0755(18) -0.0156(19) 0.007(2)
C158 0.051(2) 0.054(2) 0.059(2) -0.0279(17) -0.004(2) -0.0042(19)
C159 0.073(3) 0.095(3) 0.113(3) -0.052(2) -0.040(3) 0.022(3)
C160 0.067(3) 0.069(3) 0.112(4) -0.037(2) -0.014(3) 0.005(2)
C161 0.144(4) 0.043(2) 0.050(2) -0.0131(17) -0.037(2) -0.013(2)
C162 0.139(4) 0.058(2) 0.066(3) -0.016(2) -0.010(3) -0.048(2)
C163 0.101(4) 0.138(4) 0.074(3) -0.029(3) -0.031(3) -0.034(3)
C164 0.149(5) 0.177(5) 0.101(3) -0.055(3) -0.059(3) -0.038(4)
C165 0.122(4) 0.034(2) 0.041(2) -0.0045(17) -0.016(2) -0.008(2)
C166 0.140(4) 0.047(2) 0.034(2) -0.0089(16) -0.027(2) -0.030(2)
C167 0.134(5) 0.244(7) 0.029(3) -0.025(4) -0.016(3) 0.069(5)
C168 0.368(7) 0.331(8) 0.316(5) -0.238(4) -0.300(4) 0.217(6)
C169 0.170(4) 0.0383(19) 0.043(2) 0.0068(16) -0.050(2) -0.050(2)
C170 0.145(3) 0.064(2) 0.043(2) 0.0054(18) -0.046(2) -0.054(2)
C171 0.205(4) 0.046(2) 0.079(3) 0.018(2) -0.071(3) -0.060(2)
C172 0.191(5) 0.078(3) 0.074(3) -0.018(2) -0.045(3) -0.045(3)
C173 0.128(3) 0.041(2) 0.052(2) -0.0047(17) -0.043(2) -0.031(2)
C174 0.105(3) 0.062(3) 0.098(3) 0.005(3) -0.039(3) -0.028(2)
C175 0.093(3) 0.082(3) 0.101(4) -0.005(3) -0.040(3) -0.020(3)
C176 0.118(4) 0.100(4) 0.226(6) -0.032(4) -0.082(4) -0.019(3)
C180 0.057(3) 0.105(4) 0.050(3) 0.016(3) -0.020(2) 0.004(3)
C181 0.084(3) 0.109(4) 0.072(3) -0.008(3) -0.006(3) -0.023(3)
C182 0.256(8) 0.111(4) 0.067(3) -0.039(3) -0.058(4) 0.019(5)
N1 0.0268(15) 0.0240(13) 0.0392(16) 0.0002(12) 0.0014(13) -0.0004(12)
N2 0.0296(15) 0.0241(13) 0.0429(16) -0.0003(12) 0.0118(14) -0.0044(12)
N3 0.068(2) 0.0220(13) 0.0274(15) 0.0008(11) 0.0021(15) -0.0171(13)
N4 0.0572(18) 0.0303(14) 0.0288(15) 0.0080(12) -0.0131(13) -0.0165(13)
N5 0.0240(14) 0.0334(14) 0.0287(14) -0.0004(11) -0.0085(12) -0.0043(12)
N6 0.0329(16) 0.0306(14) 0.0263(14) 0.0047(12) -0.0011(13) 0.0000(13)
N7 0.0304(14) 0.0394(15) 0.0282(14) 0.0041(12) -0.0107(12) -0.0106(12)
N8 0.0458(16) 0.0374(15) 0.0353(15) 0.0021(12) -0.0171(13) -0.0158(13)
N9 0.0350(16) 0.0481(17) 0.0213(14) 0.0067(13) -0.0035(13) -0.0050(14)
N10 0.0414(16) 0.0335(14) 0.0270(14) 0.0074(12) -0.0130(13) -0.0103(12)
N11 0.0231(15) 0.0336(14) 0.0328(15) -0.0077(12) 0.0065(13) 0.0034(12)
N12 0.0330(16) 0.0250(13) 0.0479(17) -0.0050(12) 0.0006(14) 0.0021(13)
N13 0.0254(14) 0.0320(13) 0.0351(14) -0.0136(11) -0.0062(12) -0.0005(12)
N14 0.0232(14) 0.0381(14) 0.0337(15) -0.0102(12) -0.0025(12) -0.0007(12)
N15 0.0368(15) 0.0312(13) 0.0376(14) -0.0136(11) -0.0113(12) -0.0044(12)
N16 0.0578(18) 0.0205(12) 0.0397(14) -0.0193(10) -0.0152(13) 0.0011(12)
N17 0.0388(17) 0.0378(14) 0.0281(14) -0.0138(11) 0.0063(13) -0.0037(13)
N18 0.0627(19) 0.0230(13) 0.0558(18) -0.0033(13) -0.0170(15) -0.0120(13)
N19 0.0466(19) 0.107(2) 0.0283(16) -0.0131(16) -0.0045(15) -0.0223(17)
N20 0.118(3) 0.0261(14) 0.0441(18) -0.0040(13) -0.0199(18) -0.0229(16)
O1 0.0498(14) 0.0229(10) 0.0458(13) -0.0122(9) 0.0013(12) -0.0110(10)
O2 0.0680(16) 0.0358(13) 0.0322(13) 0.0120(11) 0.0024(13) -0.0197(12)
O3 0.0393(14) 0.0628(16) 0.0295(13) 0.0122(12) -0.0058(11) 0.0002(13)
O4 0.0330(12) 0.0466(13) 0.0398(13) 0.0051(11) -0.0187(10) -0.0027(11)
O5 0.0574(15) 0.0473(13) 0.0285(12) 0.0037(11) -0.0100(11) -0.0186(11)
O6 0.0333(13) 0.0354(12) 0.0474(13) -0.0151(10) 0.0014(11) 0.0055(11)
O7 0.0385(13) 0.0372(12) 0.0485(13) -0.0086(10) -0.0161(11) 0.0003(11)
O8 0.0517(15) 0.0405(12) 0.0409(12) -0.0174(10) -0.0136(11) -0.0004(11)
O9 0.0434(13) 0.0340(11) 0.0381(12) -0.0119(9) -0.0164(10) -0.0062(10)
O10 0.0704(15) 0.0158(9) 0.0282(11) -0.0089(8) -0.0112(11) -0.0082(10)
O11 0.0348(13) 0.0270(11) 0.0256(11) -0.0011(9) 0.0047(10) -0.0021(10)
O12 0.0388(13) 0.0400(12) 0.0345(12) -0.0062(10) -0.0086(11) -0.0024(11)
O13 0.0219(11) 0.0235(10) 0.0387(12) -0.0038(9) 0.0010(10) -0.0063(9)
O14 0.0308(12) 0.0266(11) 0.0304(12) -0.0019(9) 0.0028(10) 0.0021(10)
O15 0.0378(12) 0.0461(13) 0.0209(11) 0.0099(10) -0.0111(10) -0.0156(10)
O16 0.0314(12) 0.0155(9) 0.0314(11) -0.0051(8) 0.0013(10) 0.0015(9)
O18 0.130(3) 0.187(4) 0.104(3) 0.005(3) -0.039(3) 0.052(3)
S1 0.0368(5) 0.0203(4) 0.0290(4) -0.0032(3) -0.0074(4) -0.0024(3)
S2 0.0285(4) 0.0242(4) 0.0262(4) 0.0006(3) -0.0041(4) -0.0057(3)
C185 0.147(4) 0.170(4) 0.181(4) -0.109(3) -0.102(3) 0.000(3)
C183 0.950(6) 0.950(6) 0.954(6) -0.206(4) -0.165(4) -0.077(5)
C184 0.320(8) 0.277(8) 0.427(9) -0.051(7) -0.157(7) -0.091(6)
O19 0.174(6) 0.158(5) 0.604(15) 0.105(8) 0.017(8) -0.017(5)
C1A 0.163(9) 0.118(6) 0.159(6) -0.108(4) -0.107(5) 0.052(6)
C1B 0.042(4) 0.073(5) 0.022(3) -0.011(3) -0.013(3) 0.006(4)

loop_
_atom_type_symbol
_atom_type_description
_atom_type_scat_dispersion_real
_atom_type_scat_dispersion_imag
_atom_type_scat_source
C C 0.0033 0.0016 'International Tables Vol C Tables 4.2.6.8 and 6.1.1.4'
H H 0.0000 0.0000 'International Tables Vol C Tables 4.2.6.8 and 6.1.1.4'
N N 0.0061 0.0033 'International Tables Vol C Tables 4.2.6.8 and 6.1.1.4'
O O 0.0106 0.0060 'International Tables Vol C Tables 4.2.6.8 and 6.1.1.4'
S S 0.1246 0.1234 'International Tables Vol C Tables 4.2.6.8 and 6.1.1.4'

loop_
_geom_angle_atom_site_label_1
_geom_angle_atom_site_label_2
_geom_angle_atom_site_label_3
_geom_angle
_geom_angle_site_symmetry_1
_geom_angle_site_symmetry_3
_geom_angle_publ_flag
C2 C1 C9 116.7(3) . . ?
C2 C1 C36 126.1(4) . . ?
C36 C1 C9 117.1(3) . . ?
C1 C2 C3 117.1(3) . . ?
C1 C2 C15 126.2(4) . . ?
C15 C2 C3 116.4(3) . . ?
C4 C3 C2 124.4(3) . . ?
C4 C3 C8 117.7(3) . . ?
C8 C3 C2 117.2(3) . . ?
C3 C4 H4 119.5 . . ?
C5 C4 C3 121.1(3) . . ?
C5 C4 H4 119.5 . . ?
C4 C5 H5 119.5 . . ?
C6 C5 C4 121.0(4) . . ?
C6 C5 H5 119.5 . . ?
C5 C6 H6 120.4 . . ?
C5 C6 C7 119.2(4) . . ?
C7 C6 H6 120.4 . . ?
C6 C7 H7 120.3 . . ?
C8 C7 C6 119.5(4) . . ?
C8 C7 H7 120.3 . . ?
C3 C8 H8 119.2 . . ?
C7 C8 C3 121.5(4) . . ?
C7 C8 H8 119.2 . . ?
C10 C9 C1 115.8(3) . . ?
C14 C9 C1 123.8(4) . . ?
C14 C9 C10 120.0(4) . . ?
C9 C10 H10 122.7 . . ?
C11 C10 C9 114.7(4) . . ?
C11 C10 H10 122.7 . . ?
C10 C11 H11 119.2 . . ?
C12 C11 C10 121.6(5) . . ?
C12 C11 H11 119.2 . . ?
C11 C12 H12 119.9 . . ?
C13 C12 C11 120.2(5) . . ?
C13 C12 H12 119.9 . . ?
C12 C13 H13 119.6 . . ?
C14 C13 C12 120.7(5) . . ?
C14 C13 H13 119.6 . . ?
C9 C14 H14 118.7 . . ?
C13 C14 C9 122.5(5) . . ?
C13 C14 H14 118.7 . . ?
C16 C15 C2 120.3(3) . . ?
C16 C15 C20 115.6(3) . . ?
C20 C15 C2 124.1(3) . . ?
C15 C16 H16 118.6 . . ?
C17 C16 C15 122.8(3) . . ?
C17 C16 H16 118.6 . . ?
C16 C17 H17 119.9 . . ?
C18 C17 C16 120.2(4) . . ?
C18 C17 H17 119.9 . . ?
C17 C18 C19 118.9(3) . . ?
C17 C18 N1 121.9(3) . . ?
C19 C18 N1 119.2(3) . . ?
C18 C19 H19 119.5 . . ?
C20 C19 C18 121.0(3) . . ?
C20 C19 H19 119.5 . . ?
C15 C20 H20 119.3 . . ?
C19 C20 C15 121.4(3) . . ?
C19 C20 H20 119.3 . . ?
N2 C21 N1 115.3(3) . . ?
O1 C21 N1 119.8(3) . . ?
O1 C21 N2 124.9(3) . . ?
C23 C22 C27 119.0(3) . . ?
C23 C22 N2 120.7(3) . . ?
N2 C22 C27 120.2(3) . . ?
C22 C23 H23 119.6 . . ?
C22 C23 C24 120.9(3) . . ?
C24 C23 H23 119.6 . . ?
C23 C24 H24 120.3 . . ?
C25 C24 C23 119.4(4) . . ?
C25 C24 H24 120.3 . . ?
C24 C25 H25 119.7 . . ?
C26 C25 C24 120.5(3) . . ?
C26 C25 H25 119.7 . . ?
C25 C26 H26 119.7 . . ?
C25 C26 C27 120.6(3) . . ?
C27 C26 H26 119.7 . . ?
C22 C27 N3 119.1(3) . . ?
C26 C27 C22 119.3(3) . . ?
C26 C27 N3 121.6(3) . . ?
N3 C28 N4 112.1(3) . . ?
O2 C28 N3 125.1(3) . . ?
O2 C28 N4 122.7(4) . . ?
C30 C29 C34 119.6(4) . . ?
C30 C29 N4 125.4(3) . . ?
C34 C29 N4 115.0(3) . . ?
C29 C30 H30 120.1 . . ?
C29 C30 C31 119.8(4) . . ?
C31 C30 H30 120.1 . . ?
C30 C31 H31 118.4 . . ?
C32 C31 C30 123.1(3) . . ?
C32 C31 H31 118.4 . . ?
C31 C32 C33 115.9(4) . . ?
C31 C32 C35 122.9(4) . . ?
C33 C32 C35 121.0(4) . . ?
C32 C33 H33 119.0 . . ?
C34 C33 C32 122.1(4) . . ?
C34 C33 H33 119.0 . . ?
C29 C34 H34 120.3 . . ?
C33 C34 C29 119.4(4) . . ?
C33 C34 H34 120.3 . . ?
C32 C35 H35A 109.5 . . ?
C32 C35 H35B 109.5 . . ?
C32 C35 H35C 109.5 . . ?
H35A C35 H35B 109.5 . . ?
H35A C35 H35C 109.5 . . ?
H35B C35 H35C 109.5 . . ?
C37 C36 C1 122.5(3) . . ?
C41 C36 C1 120.5(3) . . ?
C41 C36 C37 117.0(3) . . ?
C36 C37 H37 119.3 . . ?
C38 C37 C36 121.4(3) . . ?
C38 C37 H37 119.3 . . ?
C37 C38 H38 119.2 . . ?
C37 C38 C39 121.7(3) . . ?
C39 C38 H38 119.1 . . ?
C38 C39 C40 117.8(3) . . ?
C38 C39 N5 117.7(3) . . ?
C40 C39 N5 124.5(3) . . ?
C39 C40 H40 120.2 . . ?
C41 C40 C39 119.6(3) . . ?
C41 C40 H40 120.2 . . ?
C36 C41 C40 122.4(3) . . ?
C36 C41 H41 118.8 . . ?
C40 C41 H41 118.8 . . ?
N6 C42 N5 113.0(2) . . ?
O3 C42 N5 121.3(3) . . ?
O3 C42 N6 125.7(3) . . ?
C44 C43 N6 120.7(3) . . ?
C48 C43 C44 120.5(3) . . ?
C48 C43 N6 118.5(3) . . ?
C43 C44 H44 120.2 . . ?
C45 C44 C43 119.5(3) . . ?
C45 C44 H44 120.2 . . ?
C44 C45 H45 119.4 . . ?
C44 C45 C46 121.2(3) . . ?
C46 C45 H45 119.4 . . ?
C45 C46 H46 120.9 . . ?
C47 C46 C45 118.3(3) . . ?
C47 C46 H46 120.9 . . ?
C46 C47 H47 119.6 . . ?
C46 C47 C48 120.9(3) . . ?
C48 C47 H47 119.6 . . ?
C43 C48 C47 119.5(3) . . ?
C43 C48 N7 121.7(3) . . ?
C47 C48 N7 118.7(3) . . ?
N7 C49 N8 112.2(3) . . ?
O4 C49 N7 123.2(3) . . ?
O4 C49 N8 124.6(3) . . ?
C51 C50 N8 119.9(3) . . ?
C55 C50 C51 120.6(4) . . ?
C55 C50 N8 119.3(3) . . ?
C50 C51 H51 121.5 . . ?
C52 C51 C50 117.0(3) . . ?
C52 C51 H51 121.5 . . ?
C51 C52 H52 118.8 . . ?
C51 C52 C53 122.4(4) . . ?
C53 C52 H52 118.8 . . ?
C52 C53 C56 122.3(4) . . ?
C54 C53 C52 118.0(4) . . ?
C54 C53 C56 119.6(4) . . ?
C53 C54 H54 119.4 . . ?
C55 C54 C53 121.3(4) . . ?
C55 C54 H54 119.4 . . ?
C50 C55 C54 120.2(4) . . ?
C50 C55 H55 119.9 . . ?
C54 C55 H55 119.9 . . ?
C53 C56 H56A 109.5 . . ?
C53 C56 H56B 109.5 . . ?
C53 C56 H56C 109.5 . . ?
H56A C56 H56B 109.5 . . ?
H56A C56 H56C 109.5 . . ?
H56B C56 H56C 109.5 . . ?
C58 C57 C65 129.9(4) . . ?
C58 C57 C92 115.6(4) . . ?
C65 C57 C92 114.4(3) . . ?
C57 C58 C59 130.9(4) . . ?
C57 C58 C71 115.4(4) . . ?
C59 C58 C71 113.7(3) . . ?
C60 C59 C58 123.6(4) . . ?
C60 C59 C64 118.9(4) . . ?
C64 C59 C58 116.5(3) . . ?
C59 C60 H60 118.8 . . ?
C59 C60 C61 122.3(5) . . ?
C61 C60 H60 118.8 . . ?
C60 C61 H61 123.2 . . ?
C62 C61 C60 113.7(5) . . ?
C62 C61 H61 123.2 . . ?
C61 C62 H62 115.8 . . ?
C63 C62 C61 128.4(6) . . ?
C63 C62 H62 115.8 . . ?
C62 C63 H63 122.1 . . ?
C62 C63 C64 115.9(6) . . ?
C64 C63 H63 122.1 . . ?
C59 C64 H64 119.7 . . ?
C63 C64 C59 120.6(5) . . ?
C63 C64 H64 119.7 . . ?
C66 C65 C57 122.0(4) . . ?
C66 C65 C70 115.8(5) . . ?
C70 C65 C57 121.7(4) . . ?
C65 C66 H66 116.0 . . ?
C65 C66 C67 128.0(5) . . ?
C67 C66 H66 116.0 . . ?
C66 C67 H67 123.1 . . ?
C66 C67 C68 113.8(6) . . ?
C68 C67 H67 123.1 . . ?
C67 C68 H68 117.1 . . ?
C69 C68 C67 125.8(6) . . ?
C69 C68 H68 117.1 . . ?
C68 C69 H69 122.5 . . ?
C68 C69 C70 115.0(4) . . ?
C70 C69 H69 122.5 . . ?
C65 C70 C69 121.5(5) . . ?
C65 C70 H70 119.3 . . ?
C69 C70 H70 119.3 . . ?
C72 C71 C58 117.8(3) . . ?
C72 C71 C76 114.0(3) . . ?
C76 C71 C58 128.1(3) . . ?
C71 C72 H72 118.0 . . ?
C73 C72 C71 124.0(3) . . ?
C73 C72 H72 118.0 . . ?
C72 C73 H73 120.1 . . ?
C72 C73 C74 119.9(3) . . ?
C74 C73 H73 120.1 . . ?
C75 C74 C73 117.3(3) . . ?
N9 C74 C73 124.4(3) . . ?
N9 C74 C75 118.3(3) . . ?
C74 C75 H75 120.0 . . ?
C76 C75 C74 120.1(3) . . ?
C76 C75 H75 120.0 . . ?
C71 C76 H76 117.6 . . ?
C75 C76 C71 124.7(3) . . ?
C75 C76 H76 117.6 . . ?
N10 C77 N9 115.7(3) . . ?
O5 C77 N9 119.3(3) . . ?
O5 C77 N10 124.9(3) . . ?
C79 C78 C83 119.4(3) . . ?
C79 C78 N10 121.3(3) . . ?
N10 C78 C83 119.3(3) . . ?
C78 C79 H79 119.8 . . ?
C78 C79 C80 120.4(4) . . ?
C80 C79 H79 119.8 . . ?
C79 C80 H80 120.5 . . ?
C81 C80 C79 119.0(4) . . ?
C81 C80 H80 120.5 . . ?
C80 C81 H81 118.9 . . ?
C80 C81 C82 122.1(4) . . ?
C82 C81 H81 118.9 . . ?
C81 C82 H82 119.4 . . ?
C83 C82 C81 121.2(4) . . ?
C83 C82 H82 119.4 . . ?
C82 C83 C78 117.6(3) . . ?
C82 C83 N11 123.4(3) . . ?
N11 C83 C78 119.0(3) . . ?
N11 C84 N12 112.3(3) . . ?
O6 C84 N11 123.4(3) . . ?
O6 C84 N12 124.3(3) . . ?
C90 C85 C86 118.1(3) . . ?
C90 C85 N12 117.4(3) . . ?
N12 C85 C86 124.5(3) . . ?
C85 C86 H86 119.5 . . ?
C87 C86 C85 121.1(3) . . ?
C87 C86 H86 119.5 . . ?
C86 C87 H87 119.5 . . ?
C88 C87 C86 121.1(4) . . ?
C88 C87 H87 119.5 . . ?
C87 C88 C91 119.8(3) . . ?
C89 C88 C87 118.4(3) . . ?
C89 C88 C91 121.8(4) . . ?
C88 C89 H89 119.3 . . ?
C88 C89 C90 121.5(4) . . ?
C90 C89 H89 119.3 . . ?
C85 C90 C89 119.8(3) . . ?
C85 C90 H90 120.1 . . ?
C89 C90 H90 120.1 . . ?
C88 C91 H91A 109.5 . . ?
C88 C91 H91B 109.5 . . ?
C88 C91 H91C 109.5 . . ?
H91A C91 H91B 109.5 . . ?
H91A C91 H91C 109.5 . . ?
H91B C91 H91C 109.5 . . ?
C93 C92 C57 125.2(4) . . ?
C93 C92 C97 114.4(3) . . ?
C97 C92 C57 120.2(4) . . ?
C92 C93 H93 119.1 . . ?
C92 C93 C94 121.7(4) . . ?
C94 C93 H93 119.1 . . ?
C93 C94 H94 120.0 . . ?
C95 C94 C93 120.1(4) . . ?
C95 C94 H94 120.0 . . ?
C94 C95 N13 118.3(3) . . ?
C96 C95 C94 119.3(3) . . ?
C96 C95 N13 122.4(3) . . ?
C95 C96 H96 120.8 . . ?
C97 C96 C95 118.4(4) . . ?
C97 C96 H96 120.8 . . ?
C92 C97 H97 117.0 . . ?
C96 C97 C92 126.0(5) . . ?
C96 C97 H97 117.0 . . ?
N13 C98 N14 113.9(3) . . ?
O7 C98 N13 123.8(3) . . ?
O7 C98 N14 122.3(3) . . ?
C100 C99 C104 120.3(3) . . ?
N14 C99 C100 121.2(3) . . ?
N14 C99 C104 118.5(3) . . ?
C99 C100 H100 121.5 . . ?
C99 C100 C101 117.1(3) . . ?
C101 C100 H100 121.5 . . ?
C100 C101 H101 119.2 . . ?
C102 C101 C100 121.6(3) . . ?
C102 C101 H101 119.2 . . ?
C101 C102 H102 119.4 . . ?
C101 C102 C103 121.2(4) . . ?
C103 C102 H102 119.4 . . ?
C102 C103 H103 119.8 . . ?
C102 C103 C104 120.3(3) . . ?
C104 C103 H103 119.8 . . ?
C103 C104 C99 119.4(3) . . ?
C103 C104 N15 122.0(3) . . ?
N15 C104 C99 118.5(3) . . ?
N15 C105 N16 112.0(3) . . ?
O8 C105 N15 124.4(3) . . ?
O8 C105 N16 123.6(3) . . ?
C107 C106 C111 118.3(3) . . ?
C107 C106 N16 125.7(4) . . ?
C111 C106 N16 116.0(3) . . ?
C106 C107 H107 119.2 . . ?
C108 C107 C106 121.6(4) . . ?
C108 C107 H107 119.2 . . ?
C107 C108 H108 119.3 . . ?
C107 C108 C109 121.4(4) . . ?
C109 C108 H108 119.3 . . ?
C108 C109 C110 119.1(3) . . ?
C108 C109 C112 122.5(5) . . ?
C110 C109 C112 118.0(5) . . ?
C109 C110 H110 120.5 . . ?
C109 C110 C111 119.0(4) . . ?
C111 C110 H110 120.5 . . ?
C106 C111 C110 120.5(4) . . ?
C106 C111 H111 119.8 . . ?
C110 C111 H111 119.8 . . ?
C109 C112 H11A 109.5 . . ?
C109 C112 H11B 109.5 . . ?
C109 C112 H11C 109.5 . . ?
H11A C112 H11B 109.5 . . ?
H11A C112 H11C 109.5 . . ?
H11B C112 H11C 109.5 . . ?
H11E C113 H11F 108.2 . . ?
C114 C113 H11E 109.6 . . ?
C114 C113 H11F 109.6 . . ?
N17 C113 H11E 109.6 . . ?
N17 C113 H11F 109.6 . . ?
N17 C113 C114 110.1(3) . . ?
C113 C114 H11G 113.1 . . ?
C113 C114 H11H 113.1 . . ?
H11G C114 H11H 110.5 . . ?
C115 C114 C113 93.1(3) . . ?
C115 C114 H11G 113.1 . . ?
C115 C114 H11H 113.1 . . ?
C114 C115 H11I 111.1 . . ?
C114 C115 H11J 111.1 . . ?
H11I C115 H11J 109.0 . . ?
C116 C115 C114 103.5(4) . . ?
C116 C115 H11I 111.1 . . ?
C116 C115 H11J 111.1 . . ?
C115 C116 H11K 109.5 . . ?
C115 C116 H11L 109.5 . . ?
C115 C116 H11M 109.5 . . ?
H11K C116 H11L 109.5 . . ?
H11K C116 H11M 109.5 . . ?
H11L C116 H11M 109.5 . . ?
H11N C117 H11O 107.2 . . ?
C118 C117 H11N 107.9 . . ?
C118 C117 H11O 107.9 . . ?
C118 C117 N17 117.8(3) . . ?
N17 C117 H11N 107.9 . . ?
N17 C117 H11O 107.9 . . ?
C117 C118 H11P 109.3 . . ?
C117 C118 H11Q 109.3 . . ?
C117 C118 C119 111.7(3) . . ?
H11P C118 H11Q 107.9 . . ?
C119 C118 H11P 109.3 . . ?
C119 C118 H11Q 109.3 . . ?
C118 C119 H11R 108.8 . . ?
C118 C119 H11S 108.8 . . ?
H11R C119 H11S 107.7 . . ?
C120 C119 C118 113.7(3) . . ?
C120 C119 H11R 108.8 . . ?
C120 C119 H11S 108.8 . . ?
C119 C120 H12B 109.5 . . ?
C119 C120 H12C 109.5 . . ?
C119 C120 H12D 109.5 . . ?
H12B C120 H12C 109.5 . . ?
H12B C120 H12D 109.5 . . ?
H12C C120 H12D 109.5 . . ?
H12E C121 H12F 107.5 . . ?
C122 C121 H12E 108.5 . . ?
C122 C121 H12F 108.5 . . ?
N17 C121 H12E 108.5 . . ?
N17 C121 H12F 108.5 . . ?
N17 C121 C122 115.1(3) . . ?
C121 C122 H12G 109.8 . . ?
C121 C122 H12H 109.8 . . ?
C121 C122 C123 109.4(3) . . ?
H12G C122 H12H 108.2 . . ?
C123 C122 H12G 109.8 . . ?
C123 C122 H12H 109.8 . . ?
C122 C123 H12I 109.4 . . ?
C122 C123 H12J 109.4 . . ?
H12I C123 H12J 108.0 . . ?
C124 C123 C122 111.0(3) . . ?
C124 C123 H12I 109.4 . . ?
C124 C123 H12J 109.4 . . ?
C123 C124 H12K 109.5 . . ?
C123 C124 H12L 109.5 . . ?
C123 C124 H12M 109.5 . . ?
H12K C124 H12L 109.5 . . ?
H12K C124 H12M 109.5 . . ?
H12L C124 H12M 109.5 . . ?
H12N C125 H12O 107.2 . . ?
C126 C125 H12N 107.8 . . ?
C126 C125 H12O 107.8 . . ?
C126 C125 N17 117.9(3) . . ?
N17 C125 H12N 107.8 . . ?
N17 C125 H12O 107.8 . . ?
C125 C126 H12P 108.7 . . ?
C125 C126 H12Q 108.7 . . ?
C125 C126 C127 114.4(3) . . ?
H12P C126 H12Q 107.6 . . ?
C127 C126 H12P 108.7 . . ?
C127 C126 H12Q 108.7 . . ?
C126 C127 H12R 109.1 . . ?
C126 C127 H12S 109.1 . . ?
C126 C127 C128 112.5(3) . . ?
H12R C127 H12S 107.8 . . ?
C128 C127 H12R 109.1 . . ?
C128 C127 H12S 109.1 . . ?
C127 C128 H12T 109.5 . . ?
C127 C128 H12U 109.5 . . ?
C127 C128 H12V 109.5 . . ?
H12T C128 H12U 109.5 . . ?
H12T C128 H12V 109.5 . . ?
H12U C128 H12V 109.5 . . ?
H12W C129 H12X 107.3 . . ?
C130 C129 H12W 108.1 . . ?
C130 C129 H12X 108.1 . . ?
C130 C129 N18 116.7(3) . . ?
N18 C129 H12W 108.1 . . ?
N18 C129 H12X 108.1 . . ?
C129 C130 H13B 109.8 . . ?
C129 C130 H13C 109.8 . . ?
H13B C130 H13C 108.2 . . ?
C131 C130 C129 109.4(3) . . ?
C131 C130 H13B 109.8 . . ?
C131 C130 H13C 109.8 . . ?
C130 C131 H13D 108.2 . . ?
C130 C131 H13E 108.2 . . ?
H13D C131 H13E 107.3 . . ?
C132 C131 C130 116.4(4) . . ?
C132 C131 H13D 108.2 . . ?
C132 C131 H13E 108.2 . . ?
C131 C132 H13F 109.5 . . ?
C131 C132 H13G 109.5 . . ?
C131 C132 H13H 109.5 . . ?
H13F C132 H13G 109.5 . . ?
H13F C132 H13H 109.5 . . ?
H13G C132 H13H 109.5 . . ?
H13I C133 H13J 107.6 . . ?
C134 C133 H13I 108.6 . . ?
C134 C133 H13J 108.6 . . ?
N18 C133 H13I 108.6 . . ?
N18 C133 H13J 108.6 . . ?
N18 C133 C134 114.5(3) . . ?
C133 C134 H13K 110.1 . . ?
C133 C134 H13L 110.1 . . ?
C133 C134 C135 108.2(3) . . ?
H13K C134 H13L 108.4 . . ?
C135 C134 H13K 110.1 . . ?
C135 C134 H13L 110.1 . . ?
C134 C135 H13M 107.3 . . ?
C134 C135 H13N 107.3 . . ?
H13M C135 H13N 106.9 . . ?
C136 C135 C134 120.0(5) . . ?
C136 C135 H13M 107.3 . . ?
C136 C135 H13N 107.3 . . ?
C135 C136 H13O 109.5 . . ?
C135 C136 H13P 109.5 . . ?
C135 C136 H13Q 109.5 . . ?
H13O C136 H13P 109.5 . . ?
H13O C136 H13Q 109.5 . . ?
H13P C136 H13Q 109.5 . . ?
H13R C137 H13S 107.4 . . ?
C138 C137 H13R 108.3 . . ?
C138 C137 H13S 108.3 . . ?
C138 C137 N18 116.0(3) . . ?
N18 C137 H13R 108.3 . . ?
N18 C137 H13S 108.3 . . ?
C137 C138 H13T 109.1 . . ?
C137 C138 H13U 109.1 . . ?
C137 C138 C139 112.3(4) . . ?
H13T C138 H13U 107.9 . . ?
C139 C138 H13T 109.1 . . ?
C139 C138 H13U 109.1 . . ?
C138 C139 H13V 108.4 . . ?
C138 C139 H13W 108.4 . . ?
H13V C139 H13W 107.4 . . ?
C140 C139 C138 115.6(4) . . ?
C140 C139 H13V 108.4 . . ?
C140 C139 H13W 108.4 . . ?
C139 C140 H14S 109.5 . . ?
C139 C140 H14T 109.5 . . ?
C139 C140 H14U 109.5 . . ?
H14S C140 H14T 109.5 . . ?
H14S C140 H14U 109.5 . . ?
H14T C140 H14U 109.5 . . ?
H14V C141 H14W 107.5 . . ?
C142 C141 H14V 108.6 . . ?
C142 C141 H14W 108.6 . . ?
N18 C141 H14V 108.6 . . ?
N18 C141 H14W 108.6 . . ?
N18 C141 C142 114.8(3) . . ?
C141 C142 H14X 109.6 . . ?
C141 C142 H14Y 109.6 . . ?
C141 C142 C143 110.4(3) . . ?
H14X C142 H14Y 108.1 . . ?
C143 C142 H14X 109.6 . . ?
C143 C142 H14Y 109.6 . . ?
C142 C143 H14Z 109.5 . . ?
C142 C143 H 109.5 . . ?
C142 C143 C144 110.8(4) . . ?
H14Z C143 H 108.1 . . ?
C144 C143 H14Z 109.5 . . ?
C144 C143 H 109.5 . . ?
C143 C144 H0AA 109.5 . . ?
C143 C144 HA 109.5 . . ?
C143 C144 HB 109.5 . . ?
H0AA C144 HA 109.5 . . ?
H0AA C144 HB 109.5 . . ?
HA C144 HB 109.5 . . ?
H14B C145 H14C 106.2 . . ?
H14D C145 H14E 105.7 . . ?
C146 C145 H14B 105.9 . . ?
C146 C145 H14C 105.9 . . ?
N19 C145 H14B 105.9 . . ?
N19 C145 H14C 105.9 . . ?
N19 C145 H14D 104.7 . . ?
N19 C145 H14E 104.7 . . ?
N19 C145 C146 125.7(5) . . ?
C1A C145 H14D 104.7 . . ?
C1A C145 H14E 104.7 . . ?
C1A C145 N19 130.2(6) . . ?
C145 C146 H14F 109.4 . . ?
C145 C146 H14G 109.4 . . ?
C145 C146 C147 111.2(5) . . ?
H14F C146 H14G 108.0 . . ?
C147 C146 H14F 109.4 . . ?
C147 C146 H14G 109.4 . . ?
C146 C147 H14H 106.2 . . ?
C146 C147 H14I 106.2 . . ?
H14H C147 H14I 106.4 . . ?
H14J C147 H14K 111.8 . . ?
C148 C147 C146 124.5(5) . . ?
C148 C147 H14H 106.2 . . ?
C148 C147 H14I 106.2 . . ?
C148 C147 H14J 114.7 . . ?
C148 C147 H14K 114.7 . . ?
C148 C147 C1A 83.4(5) . . ?
C1A C147 H14J 114.7 . . ?
C1A C147 H14K 114.7 . . ?
C147 C148 H14L 109.5 . . ?
C147 C148 H14M 109.5 . . ?
C147 C148 H14N 109.5 . . ?
H14L C148 H14M 109.5 . . ?
H14L C148 H14N 109.5 . . ?
H14M C148 H14N 109.5 . . ?
H14O C149 H14P 105.7 . . ?
H14Q C149 H14R 106.8 . . ?
C150 C149 H14O 104.6 . . ?
C150 C149 H14P 104.6 . . ?
N19 C149 H14O 104.6 . . ?
N19 C149 H14P 104.6 . . ?
N19 C149 H14Q 107.0 . . ?
N19 C149 H14R 107.0 . . ?
N19 C149 C150 130.5(4) . . ?
C1B C149 H14Q 107.0 . . ?
C1B C149 H14R 107.0 . . ?
C1B C149 N19 121.2(4) . . ?
C149 C150 H15A 111.3 . . ?
C149 C150 H15B 111.3 . . ?
H15A C150 H15B 109.2 . . ?
C151 C150 C149 102.1(4) . . ?
C151 C150 H15A 111.4 . . ?
C151 C150 H15B 111.3 . . ?
C150 C151 H15C 100.6 . . ?
C150 C151 H15D 100.6 . . ?
C150 C151 C152 145.2(7) . . ?
H15C C151 H15D 104.3 . . ?
H15E C151 H15F 111.2 . . ?
C152 C151 H15C 100.6 . . ?
C152 C151 H15D 100.6 . . ?
C152 C151 H15E 114.0 . . ?
C152 C151 H15F 114.0 . . ?
C152 C151 C1B 87.7(5) . . ?
C1B C151 H15E 114.0 . . ?
C1B C151 H15F 114.0 . . ?
C151 C152 H15G 109.5 . . ?
C151 C152 H15H 109.5 . . ?
C151 C152 H15I 109.5 . . ?
H15G C152 H15H 109.5 . . ?
H15G C152 H15I 109.5 . . ?
H15H C152 H15I 109.5 . . ?
H15J C153 H15K 107.9 . . ?
C154 C153 H15J 109.2 . . ?
C154 C153 H15K 109.2 . . ?
N19 C153 H15J 109.2 . . ?
N19 C153 H15K 109.2 . . ?
N19 C153 C154 112.1(5) . . ?
C153 C154 H15L 107.3 . . ?
C153 C154 H15M 107.3 . . ?
H15L C154 H15M 106.9 . . ?
C155 C154 C153 120.0(5) . . ?
C155 C154 H15L 107.3 . . ?
C155 C154 H15M 107.3 . . ?
C154 C155 H15N 110.1 . . ?
C154 C155 H15O 110.1 . . ?
H15N C155 H15O 108.4 . . ?
C156 C155 C154 108.1(6) . . ?
C156 C155 H15N 110.1 . . ?
C156 C155 H15O 110.1 . . ?
C155 C156 H15P 109.5 . . ?
C155 C156 H15Q 109.5 . . ?
C155 C156 H15R 109.5 . . ?
H15P C156 H15Q 109.5 . . ?
H15P C156 H15R 109.5 . . ?
H15Q C156 H15R 109.5 . . ?
H15S C157 H15T 107.1 . . ?
C158 C157 H15S 107.6 . . ?
C158 C157 H15T 107.6 . . ?
C158 C157 N19 118.8(4) . . ?
N19 C157 H15S 107.6 . . ?
N19 C157 H15T 107.6 . . ?
C157 C158 H15U 109.5 . . ?
C157 C158 H15V 109.5 . . ?
C157 C158 C159 110.6(4) . . ?
H15U C158 H15V 108.1 . . ?
C159 C158 H15U 109.5 . . ?
C159 C158 H15V 109.5 . . ?
C158 C159 H15W 108.6 . . ?
C158 C159 H15X 108.6 . . ?
H15W C159 H15X 107.5 . . ?
C160 C159 C158 114.8(4) . . ?
C160 C159 H15W 108.6 . . ?
C160 C159 H15X 108.6 . . ?
C159 C160 H16B 109.5 . . ?
C159 C160 H16C 109.5 . . ?
C159 C160 H16D 109.5 . . ?
H16B C160 H16C 109.5 . . ?
H16B C160 H16D 109.5 . . ?
H16C C160 H16D 109.5 . . ?
H16E C161 H16F 107.0 . . ?
C162 C161 H16E 107.5 . . ?
C162 C161 H16F 107.5 . . ?
N20 C161 H16E 107.5 . . ?
N20 C161 H16F 107.5 . . ?
N20 C161 C162 119.2(3) . . ?
C161 C162 H16G 108.7 . . ?
C161 C162 H16H 108.7 . . ?
H16G C162 H16H 107.6 . . ?
C163 C162 C161 114.3(4) . . ?
C163 C162 H16G 108.7 . . ?
C163 C162 H16H 108.7 . . ?
C162 C163 H16I 108.6 . . ?
C162 C163 H16J 108.6 . . ?
H16I C163 H16J 107.6 . . ?
C164 C163 C162 114.7(4) . . ?
C164 C163 H16I 108.6 . . ?
C164 C163 H16J 108.6 . . ?
C163 C164 H16K 109.5 . . ?
C163 C164 H16L 109.5 . . ?
C163 C164 H16M 109.5 . . ?
H16K C164 H16L 109.5 . . ?
H16K C164 H16M 109.5 . . ?
H16L C164 H16M 109.5 . . ?
H16N C165 H16O 107.5 . . ?
C166 C165 H16N 108.5 . . ?
C166 C165 H16O 108.5 . . ?
C166 C165 N20 115.2(3) . . ?
N20 C165 H16N 108.5 . . ?
N20 C165 H16O 108.5 . . ?
C165 C166 H16P 109.6 . . ?
C165 C166 H16Q 109.6 . . ?
H16P C166 H16Q 108.1 . . ?
C167 C166 C165 110.4(4) . . ?
C167 C166 H16P 109.6 . . ?
C167 C166 H16Q 109.6 . . ?
C166 C167 H16R 106.6 . . ?
C166 C167 H16S 106.6 . . ?
H16R C167 H16S 106.6 . . ?
C168 C167 C166 122.9(4) . . ?
C168 C167 H16R 106.6 . . ?
C168 C167 H16S 106.6 . . ?
C167 C168 H16T 109.5 . . ?
C167 C168 H16U 109.5 . . ?
C167 C168 H16V 109.5 . . ?
H16T C168 H16U 109.5 . . ?
H16T C168 H16V 109.5 . . ?
H16U C168 H16V 109.5 . . ?
H16W C169 H16X 107.6 . . ?
C170 C169 H16W 108.7 . . ?
C170 C169 H16X 108.7 . . ?
C170 C169 N20 114.3(3) . . ?
N20 C169 H16W 108.7 . . ?
N20 C169 H16X 108.7 . . ?
C169 C170 H17A 110.3 . . ?
C169 C170 H17B 110.3 . . ?
C169 C170 C171 107.1(3) . . ?
H17A C170 H17B 108.6 . . ?
C171 C170 H17A 110.3 . . ?
C171 C170 H17B 110.3 . . ?
C170 C171 H17C 108.8 . . ?
C170 C171 H17D 108.8 . . ?
H17C C171 H17D 107.7 . . ?
C172 C171 C170 113.7(4) . . ?
C172 C171 H17C 108.8 . . ?
C172 C171 H17D 108.8 . . ?
C171 C172 H17E 109.5 . . ?
C171 C172 H17F 109.5 . . ?
C171 C172 H17G 109.5 . . ?
H17E C172 H17F 109.5 . . ?
H17E C172 H17G 109.5 . . ?
H17F C172 H17G 109.5 . . ?
H17H C173 H17I 107.3 . . ?
C174 C173 H17H 108.0 . . ?
C174 C173 H17I 108.0 . . ?
C174 C173 N20 117.1(3) . . ?
N20 C173 H17H 108.0 . . ?
N20 C173 H17I 108.0 . . ?
C173 C174 H17J 110.5 . . ?
C173 C174 H17K 110.5 . . ?
C173 C174 C175 106.0(4) . . ?
H17J C174 H17K 108.7 . . ?
C175 C174 H17J 110.5 . . ?
C175 C174 H17K 110.5 . . ?
C174 C175 H17L 109.8 . . ?
C174 C175 H17M 109.8 . . ?
H17L C175 H17M 108.3 . . ?
C176 C175 C174 109.3(4) . . ?
C176 C175 H17L 109.8 . . ?
C176 C175 H17M 109.8 . . ?
C175 C176 H17N 109.5 . . ?
C175 C176 H17O 109.5 . . ?
C175 C176 H17P 109.5 . . ?
H17N C176 H17O 109.5 . . ?
H17N C176 H17P 109.5 . . ?
H17O C176 H17P 109.5 . . ?
C181 C180 C182 122.1(5) . . ?
O18 C180 C181 118.2(5) . . ?
O18 C180 C182 119.7(5) . . ?
C180 C181 H18A 109.5 . . ?
C180 C181 H18B 109.5 . . ?
C180 C181 H18C 109.5 . . ?
H18A C181 H18B 109.5 . . ?
H18A C181 H18C 109.5 . . ?
H18B C181 H18C 109.5 . . ?
C180 C182 H18D 109.5 . . ?
C180 C182 H18E 109.5 . . ?
C180 C182 H18F 109.5 . . ?
H18D C182 H18E 109.5 . . ?
H18D C182 H18F 109.5 . . ?
H18E C182 H18F 109.5 . . ?
C18 N1 H1 118.2 . . ?
C21 N1 C18 123.6(2) . . ?
C21 N1 H1 118.2 . . ?
C21 N2 C22 121.2(3) . . ?
C21 N2 H2 119.4 . . ?
C22 N2 H2 119.4 . . ?
C27 N3 H3 117.6 . . ?
C28 N3 C27 124.9(3) . . ?
C28 N3 H3 117.6 . . ?
C28 N4 C29 127.0(3) . . ?
C28 N4 H4A 116.5 . . ?
C29 N4 H4A 116.5 . . ?
C39 N5 H5A 115.6 . . ?
C42 N5 C39 128.8(2) . . ?
C42 N5 H5A 115.6 . . ?
C42 N6 C43 125.0(3) . . ?
C42 N6 H6A 117.5 . . ?
C43 N6 H6A 117.5 . . ?
C48 N7 H7A 120.0 . . ?
C49 N7 C48 119.9(3) . . ?
C49 N7 H7A 120.0 . . ?
C49 N8 C50 122.1(3) . . ?
C49 N8 H8A 118.9 . . ?
C50 N8 H8A 118.9 . . ?
C74 N9 C77 128.9(3) . . ?
C74 N9 H9 115.5 . . ?
C77 N9 H9 115.5 . . ?
C77 N10 C78 124.9(3) . . ?
C77 N10 H10A 117.5 . . ?
C78 N10 H10A 117.5 . . ?
C83 N11 H11D 117.6 . . ?
C84 N11 C83 124.8(3) . . ?
C84 N11 H11D 117.6 . . ?
C84 N12 C85 126.4(3) . . ?
C84 N12 H12A 116.8 . . ?
C85 N12 H12A 116.8 . . ?
C95 N13 H13A 117.0 . . ?
C98 N13 C95 126.0(3) . . ?
C98 N13 H13A 117.0 . . ?
C98 N14 H14A 118.8 . . ?
C99 N14 C98 122.5(3) . . ?
C99 N14 H14A 118.8 . . ?
C104 N15 H15 118.4 . . ?
C105 N15 C104 123.3(3) . . ?
C105 N15 H15 118.4 . . ?
C105 N16 C106 127.2(3) . . ?
C105 N16 H16A 116.4 . . ?
C106 N16 H16A 116.4 . . ?
C117 N17 C113 110.6(3) . . ?
C121 N17 C113 106.4(2) . . ?
C121 N17 C117 110.0(2) . . ?
C125 N17 C113 111.0(2) . . ?
C125 N17 C117 107.9(2) . . ?
C125 N17 C121 110.9(3) . . ?
C133 N18 C129 105.8(3) . . ?
C133 N18 C137 112.9(3) . . ?
C133 N18 C141 111.9(3) . . ?
C137 N18 C129 109.4(3) . . ?
C137 N18 C141 105.9(3) . . ?
C141 N18 C129 111.1(3) . . ?
C145 N19 C149 110.3(3) . . ?
C145 N19 C157 104.5(4) . . ?
C149 N19 C157 108.3(2) . . ?
C153 N19 C145 111.8(3) . . ?
C153 N19 C149 108.8(4) . . ?
C153 N19 C157 113.0(3) . . ?
C161 N20 C165 112.1(3) . . ?
C161 N20 C169 113.0(4) . . ?
C161 N20 C173 107.3(3) . . ?
C165 N20 C169 103.1(3) . . ?
C165 N20 C173 110.0(3) . . ?
C173 N20 C169 111.4(3) . . ?
O9 S1 O10 109.04(13) . . ?
O9 S1 O11 108.82(13) . . ?
O10 S1 O11 107.22(13) . . ?
O12 S1 O9 111.80(14) . . ?
O12 S1 O10 110.09(14) . . ?
O12 S1 O11 109.76(12) . . ?
O14 S2 O13 109.31(14) . . ?
O14 S2 O16 109.82(11) . . ?
O15 S2 O13 108.07(12) . . ?
O15 S2 O14 111.30(13) . . ?
O15 S2 O16 110.47(14) . . ?
O16 S2 O13 107.78(12) . . ?
H18G C185 H18H 109.5 . . ?
H18G C185 H18I 109.5 . . ?
H18H C185 H18I 109.5 . . ?
C183 C185 H18G 109.5 . . ?
C183 C185 H18H 109.5 . . ?
C183 C185 H18I 109.5 . . ?
C185 C183 C184 117.6(4) . . ?
O19 C183 C185 117.9(4) . . ?
O19 C183 C184 123.1(4) . . ?
C183 C184 H18J 109.5 . . ?
C183 C184 H18K 109.5 . . ?
C183 C184 H18L 109.5 . . ?
H18J C184 H18K 109.5 . . ?
H18J C184 H18L 109.5 . . ?
H18K C184 H18L 109.5 . . ?
C145 C1A C147 110.1(7) . . ?
C145 C1A H1AA 109.6 . . ?
C145 C1A H1AB 109.6 . . ?
C147 C1A H1AA 109.6 . . ?
C147 C1A H1AB 109.6 . . ?
H1AA C1A H1AB 108.2 . . ?
C149 C1B C151 91.8(5) . . ?
C149 C1B H1BA 113.3 . . ?
C149 C1B H1BB 113.3 . . ?
C151 C1B H1BA 113.3 . . ?
C151 C1B H1BB 113.3 . . ?
H1BA C1B H1BB 110.7 . . ?

loop_
_geom_bond_atom_site_label_1
_geom_bond_atom_site_label_2
_geom_bond_distance
_geom_bond_site_symmetry_2
_geom_bond_publ_flag
C1 C2 1.355(6) . ?
C1 C9 1.555(5) . ?
C1 C36 1.476(5) . ?
C2 C3 1.517(5) . ?
C2 C15 1.448(5) . ?
C3 C4 1.385(5) . ?
C3 C8 1.391(5) . ?
C4 H4 0.9500 . ?
C4 C5 1.374(6) . ?
C5 H5 0.9500 . ?
C5 C6 1.368(6) . ?
C6 H6 0.9500 . ?
C6 C7 1.397(6) . ?
C7 H7 0.9500 . ?
C7 C8 1.379(6) . ?
C8 H8 0.9500 . ?
C9 C10 1.430(7) . ?
C9 C14 1.341(5) . ?
C10 H10 0.9500 . ?
C10 C11 1.425(6) . ?
C11 H11 0.9500 . ?
C11 C12 1.355(7) . ?
C12 H12 0.9500 . ?
C12 C13 1.338(9) . ?
C13 H13 0.9500 . ?
C13 C14 1.331(6) . ?
C14 H14 0.9500 . ?
C15 C16 1.396(5) . ?
C15 C20 1.404(5) . ?
C16 H16 0.9500 . ?
C16 C17 1.365(5) . ?
C17 H17 0.9500 . ?
C17 C18 1.363(5) . ?
C18 C19 1.384(5) . ?
C18 N1 1.409(4) . ?
C19 H19 0.9500 . ?
C19 C20 1.363(4) . ?
C20 H20 0.9500 . ?
C21 N1 1.390(4) . ?
C21 N2 1.357(4) . ?
C21 O1 1.242(4) . ?
C22 C23 1.379(5) . ?
C22 C27 1.405(5) . ?
C22 N2 1.388(4) . ?
C23 H23 0.9500 . ?
C23 C24 1.388(5) . ?
C24 H24 0.9500 . ?
C24 C25 1.384(6) . ?
C25 H25 0.9500 . ?
C25 C26 1.359(6) . ?
C26 H26 0.9500 . ?
C26 C27 1.396(4) . ?
C27 N3 1.415(4) . ?
C28 N3 1.358(5) . ?
C28 N4 1.383(5) . ?
C28 O2 1.227(4) . ?
C29 C30 1.356(4) . ?
C29 C34 1.392(5) . ?
C29 N4 1.414(5) . ?
C30 H30 0.9500 . ?
C30 C31 1.378(6) . ?
C31 H31 0.9500 . ?
C31 C32 1.375(6) . ?
C32 C33 1.396(5) . ?
C32 C35 1.500(7) . ?
C33 H33 0.9500 . ?
C33 C34 1.379(7) . ?
C34 H34 0.9500 . ?
C35 H35A 0.9800 . ?
C35 H35B 0.9800 . ?
C35 H35C 0.9800 . ?
C36 C37 1.390(4) . ?
C36 C41 1.374(4) . ?
C37 H37 0.9500 . ?
C37 C38 1.364(4) . ?
C38 H38 0.9500 . ?
C38 C39 1.382(4) . ?
C39 C40 1.394(4) . ?
C39 N5 1.403(4) . ?
C40 H40 0.9500 . ?
C40 C41 1.390(5) . ?
C41 H41 0.9500 . ?
C42 N5 1.395(4) . ?
C42 N6 1.342(4) . ?
C42 O3 1.237(4) . ?
C43 C44 1.385(4) . ?
C43 C48 1.377(4) . ?
C43 N6 1.405(4) . ?
C44 H44 0.9500 . ?
C44 C45 1.381(5) . ?
C45 H45 0.9500 . ?
C45 C46 1.405(5) . ?
C46 H46 0.9500 . ?
C46 C47 1.378(5) . ?
C47 H47 0.9500 . ?
C47 C48 1.407(5) . ?
C48 N7 1.422(4) . ?
C49 N7 1.367(5) . ?
C49 N8 1.394(4) . ?
C49 O4 1.203(4) . ?
C50 C51 1.418(5) . ?
C50 C55 1.363(5) . ?
C50 N8 1.431(5) . ?
C51 H51 0.9500 . ?
C51 C52 1.382(6) . ?
C52 H52 0.9500 . ?
C52 C53 1.387(6) . ?
C53 C54 1.378(6) . ?
C53 C56 1.515(7) . ?
C54 H54 0.9500 . ?
C54 C55 1.370(6) . ?
C55 H55 0.9500 . ?
C56 H56A 0.9800 . ?
C56 H56B 0.9800 . ?
C56 H56C 0.9800 . ?
C57 C58 1.219(6) . ?
C57 C65 1.487(6) . ?
C57 C92 1.542(4) . ?
C58 C59 1.508(6) . ?
C58 C71 1.581(6) . ?
C59 C60 1.311(6) . ?
C59 C64 1.400(7) . ?
C60 H60 0.9500 . ?
C60 C61 1.436(8) . ?
C61 H61 0.9500 . ?
C61 C62 1.341(9) . ?
C62 H62 0.9500 . ?
C62 C63 1.308(8) . ?
C63 H63 0.9500 . ?
C63 C64 1.397(7) . ?
C64 H64 0.9500 . ?
C65 C66 1.352(7) . ?
C65 C70 1.360(6) . ?
C66 H66 0.9500 . ?
C66 C67 1.357(8) . ?
C67 H67 0.9500 . ?
C67 C68 1.370(8) . ?
C68 H68 0.9500 . ?
C68 C69 1.353(8) . ?
C69 H69 0.9500 . ?
C69 C70 1.464(7) . ?
C70 H70 0.9500 . ?
C71 C72 1.394(5) . ?
C71 C76 1.398(5) . ?
C72 H72 0.9500 . ?
C72 C73 1.335(5) . ?
C73 H73 0.9500 . ?
C73 C74 1.426(4) . ?
C74 C75 1.391(5) . ?
C74 N9 1.360(4) . ?
C75 H75 0.9500 . ?
C75 C76 1.333(5) . ?
C76 H76 0.9500 . ?
C77 N9 1.393(4) . ?
C77 N10 1.322(4) . ?
C77 O5 1.252(4) . ?
C78 C79 1.384(4) . ?
C78 C83 1.418(5) . ?
C78 N10 1.391(4) . ?
C79 H79 0.9500 . ?
C79 C80 1.390(6) . ?
C80 H80 0.9500 . ?
C80 C81 1.321(6) . ?
C81 H81 0.9500 . ?
C81 C82 1.375(5) . ?
C82 H82 0.9500 . ?
C82 C83 1.361(5) . ?
C83 N11 1.412(4) . ?
C84 N11 1.362(4) . ?
C84 N12 1.381(4) . ?
C84 O6 1.218(4) . ?
C85 C86 1.398(5) . ?
C85 C90 1.381(5) . ?
C85 N12 1.385(4) . ?
C86 H86 0.9500 . ?
C86 C87 1.391(5) . ?
C87 H87 0.9500 . ?
C87 C88 1.386(6) . ?
C88 C89 1.360(5) . ?
C88 C91 1.515(5) . ?
C89 H89 0.9500 . ?
C89 C90 1.430(5) . ?
C90 H90 0.9500 . ?
C91 H91A 0.9800 . ?
C91 H91B 0.9800 . ?
C91 H91C 0.9800 . ?
C92 C93 1.391(6) . ?
C92 C97 1.400(7) . ?
C93 H93 0.9500 . ?
C93 C94 1.403(5) . ?
C94 H94 0.9500 . ?
C94 C95 1.390(5) . ?
C95 C96 1.387(6) . ?
C95 N13 1.410(4) . ?
C96 H96 0.9500 . ?
C96 C97 1.345(6) . ?
C97 H97 0.9500 . ?
C98 N13 1.361(4) . ?
C98 N14 1.390(4) . ?
C98 O7 1.239(4) . ?
C99 C100 1.392(5) . ?
C99 C104 1.428(5) . ?
C99 N14 1.387(4) . ?
C100 H100 0.9500 . ?
C100 C101 1.426(5) . ?
C101 H101 0.9500 . ?
C101 C102 1.348(5) . ?
C102 H102 0.9500 . ?
C102 C103 1.369(5) . ?
C103 H103 0.9500 . ?
C103 C104 1.374(5) . ?
C104 N15 1.407(4) . ?
C105 N15 1.368(4) . ?
C105 N16 1.372(4) . ?
C105 O8 1.209(4) . ?
C106 C107 1.368(6) . ?
C106 C111 1.394(5) . ?
C106 N16 1.410(4) . ?
C107 H107 0.9500 . ?
C107 C108 1.356(5) . ?
C108 H108 0.9500 . ?
C108 C109 1.368(6) . ?
C109 C110 1.395(6) . ?
C109 C112 1.431(6) . ?
C110 H110 0.9500 . ?
C110 C111 1.400(5) . ?
C111 H111 0.9500 . ?
C112 H11A 0.9800 . ?
C112 H11B 0.9800 . ?
C112 H11C 0.9800 . ?
C113 H11E 0.9900 . ?
C113 H11F 0.9900 . ?
C113 C114 1.725(6) . ?
C113 N17 1.519(5) . ?
C114 H11G 0.9900 . ?
C114 H11H 0.9900 . ?
C114 C115 1.641(7) . ?
C115 H11I 0.9900 . ?
C115 H11J 0.9900 . ?
C115 C116 1.518(7) . ?
C116 H11K 0.9800 . ?
C116 H11L 0.9800 . ?
C116 H11M 0.9800 . ?
C117 H11N 0.9900 . ?
C117 H11O 0.9900 . ?
C117 C118 1.482(5) . ?
C117 N17 1.512(4) . ?
C118 H11P 0.9900 . ?
C118 H11Q 0.9900 . ?
C118 C119 1.512(5) . ?
C119 H11R 0.9900 . ?
C119 H11S 0.9900 . ?
C119 C120 1.480(5) . ?
C120 H12B 0.9800 . ?
C120 H12C 0.9800 . ?
C120 H12D 0.9800 . ?
C121 H12E 0.9900 . ?
C121 H12F 0.9900 . ?
C121 C122 1.509(5) . ?
C121 N17 1.505(4) . ?
C122 H12G 0.9900 . ?
C122 H12H 0.9900 . ?
C122 C123 1.544(5) . ?
C123 H12I 0.9900 . ?
C123 H12J 0.9900 . ?
C123 C124 1.538(7) . ?
C124 H12K 0.9800 . ?
C124 H12L 0.9800 . ?
C124 H12M 0.9800 . ?
C125 H12N 0.9900 . ?
C125 H12O 0.9900 . ?
C125 C126 1.495(5) . ?
C125 N17 1.498(4) . ?
C126 H12P 0.9900 . ?
C126 H12Q 0.9900 . ?
C126 C127 1.520(5) . ?
C127 H12R 0.9900 . ?
C127 H12S 0.9900 . ?
C127 C128 1.538(7) . ?
C128 H12T 0.9800 . ?
C128 H12U 0.9800 . ?
C128 H12V 0.9800 . ?
C129 H12W 0.9900 . ?
C129 H12X 0.9900 . ?
C129 C130 1.515(5) . ?
C129 N18 1.532(4) . ?
C130 H13B 0.9900 . ?
C130 H13C 0.9900 . ?
C130 C131 1.503(5) . ?
C131 H13D 0.9900 . ?
C131 H13E 0.9900 . ?
C131 C132 1.474(6) . ?
C132 H13F 0.9800 . ?
C132 H13G 0.9800 . ?
C132 H13H 0.9800 . ?
C133 H13I 0.9900 . ?
C133 H13J 0.9900 . ?
C133 C134 1.529(5) . ?
C133 N18 1.501(5) . ?
C134 H13K 0.9900 . ?
C134 H13L 0.9900 . ?
C134 C135 1.532(6) . ?
C135 H13M 0.9900 . ?
C135 H13N 0.9900 . ?
C135 C136 1.412(7) . ?
C136 H13O 0.9800 . ?
C136 H13P 0.9800 . ?
C136 H13Q 0.9800 . ?
C137 H13R 0.9900 . ?
C137 H13S 0.9900 . ?
C137 C138 1.504(6) . ?
C137 N18 1.510(4) . ?
C138 H13T 0.9900 . ?
C138 H13U 0.9900 . ?
C138 C139 1.515(6) . ?
C139 H13V 0.9900 . ?
C139 H13W 0.9900 . ?
C139 C140 1.487(7) . ?
C140 H14S 0.9800 . ?
C140 H14T 0.9800 . ?
C140 H14U 0.9800 . ?
C141 H14V 0.9900 . ?
C141 H14W 0.9900 . ?
C141 C142 1.521(5) . ?
C141 N18 1.518(5) . ?
C142 H14X 0.9900 . ?
C142 H14Y 0.9900 . ?
C142 C143 1.541(6) . ?
C143 H14Z 0.9900 . ?
C143 H 0.9900 . ?
C143 C144 1.578(6) . ?
C144 H0AA 0.9800 . ?
C144 HA 0.9800 . ?
C144 HB 0.9800 . ?
C145 H14B 0.9900 . ?
C145 H14C 0.9900 . ?
C145 H14D 0.9900 . ?
C145 H14E 0.9900 . ?
C145 C146 1.471(6) . ?
C145 N19 1.464(6) . ?
C145 C1A 1.225(12) . ?
C146 H14F 0.9900 . ?
C146 H14G 0.9900 . ?
C146 C147 1.504(9) . ?
C147 H14H 0.9900 . ?
C147 H14I 0.9900 . ?
C147 H14J 0.9900 . ?
C147 H14K 0.9900 . ?
C147 C148 1.445(8) . ?
C147 C1A 1.748(11) . ?
C148 H14L 0.9800 . ?
C148 H14M 0.9800 . ?
C148 H14N 0.9800 . ?
C149 H14O 0.9900 . ?
C149 H14P 0.9900 . ?
C149 H14Q 0.9900 . ?
C149 H14R 0.9900 . ?
C149 C150 1.540(5) . ?
C149 N19 1.492(4) . ?
C149 C1B 1.392(8) . ?
C150 H15A 0.9900 . ?
C150 H15B 0.9900 . ?
C150 C151 1.493(9) . ?
C151 H15C 0.9900 . ?
C151 H15D 0.9900 . ?
C151 H15E 0.9900 . ?
C151 H15F 0.9900 . ?
C151 C152 1.537(9) . ?
C151 C1B 1.863(11) . ?
C152 H15G 0.9800 . ?
C152 H15H 0.9800 . ?
C152 H15I 0.9800 . ?
C153 H15J 0.9900 . ?
C153 H15K 0.9900 . ?
C153 C154 1.596(8) . ?
C153 N19 1.454(7) . ?
C154 H15L 0.9900 . ?
C154 H15M 0.9900 . ?
C154 C155 1.499(7) . ?
C155 H15N 0.9900 . ?
C155 H15O 0.9900 . ?
C155 C156 1.358(11) . ?
C156 H15P 0.9800 . ?
C156 H15Q 0.9800 . ?
C156 H15R 0.9800 . ?
C157 H15S 0.9900 . ?
C157 H15T 0.9900 . ?
C157 C158 1.470(6) . ?
C157 N19 1.503(5) . ?
C158 H15U 0.9900 . ?
C158 H15V 0.9900 . ?
C158 C159 1.582(6) . ?
C159 H15W 0.9900 . ?
C159 H15X 0.9900 . ?
C159 C160 1.437(7) . ?
C160 H16B 0.9800 . ?
C160 H16C 0.9800 . ?
C160 H16D 0.9800 . ?
C161 H16E 0.9900 . ?
C161 H16F 0.9900 . ?
C161 C162 1.541(6) . ?
C161 N20 1.482(6) . ?
C162 H16G 0.9900 . ?
C162 H16H 0.9900 . ?
C162 C163 1.485(7) . ?
C163 H16I 0.9900 . ?
C163 H16J 0.9900 . ?
C163 C164 1.462(8) . ?
C164 H16K 0.9800 . ?
C164 H16L 0.9800 . ?
C164 H16M 0.9800 . ?
C165 H16N 0.9900 . ?
C165 H16O 0.9900 . ?
C165 C166 1.513(6) . ?
C165 N20 1.530(5) . ?
C166 H16P 0.9900 . ?
C166 H16Q 0.9900 . ?
C166 C167 1.498(6) . ?
C167 H16R 0.9900 . ?
C167 H16S 0.9900 . ?
C167 C168 1.445(6) . ?
C168 H16T 0.9800 . ?
C168 H16U 0.9800 . ?
C168 H16V 0.9800 . ?
C169 H16W 0.9900 . ?
C169 H16X 0.9900 . ?
C169 C170 1.495(6) . ?
C169 N20 1.536(5) . ?
C170 H17A 0.9900 . ?
C170 H17B 0.9900 . ?
C170 C171 1.623(6) . ?
C171 H17C 0.9900 . ?
C171 H17D 0.9900 . ?
C171 C172 1.429(7) . ?
C172 H17E 0.9800 . ?
C172 H17F 0.9800 . ?
C172 H17G 0.9800 . ?
C173 H17H 0.9900 . ?
C173 H17I 0.9900 . ?
C173 C174 1.435(6) . ?
C173 N20 1.530(5) . ?
C174 H17J 0.9900 . ?
C174 H17K 0.9900 . ?
C174 C175 1.557(7) . ?
C175 H17L 0.9900 . ?
C175 H17M 0.9900 . ?
C175 C176 1.509(7) . ?
C176 H17N 0.9800 . ?
C176 H17O 0.9800 . ?
C176 H17P 0.9800 . ?
C180 C181 1.406(7) . ?
C180 C182 1.449(8) . ?
C180 O18 1.236(6) . ?
C181 H18A 0.9800 . ?
C181 H18B 0.9800 . ?
C181 H18C 0.9800 . ?
C182 H18D 0.9800 . ?
C182 H18E 0.9800 . ?
C182 H18F 0.9800 . ?
N1 H1 0.8800 . ?
N2 H2 0.8800 . ?
N3 H3 0.8800 . ?
N4 H4A 0.8800 . ?
N5 H5A 0.8800 . ?
N6 H6A 0.8800 . ?
N7 H7A 0.8800 . ?
N8 H8A 0.8800 . ?
N9 H9 0.8800 . ?
N10 H10A 0.8800 . ?
N11 H11D 0.8800 . ?
N12 H12A 0.8800 . ?
N13 H13A 0.8800 . ?
N14 H14A 0.8800 . ?
N15 H15 0.8800 . ?
N16 H16A 0.8800 . ?
O9 S1 1.480(3) . ?
O10 S1 1.486(2) . ?
O11 S1 1.490(2) . ?
O12 S1 1.458(2) . ?
O13 S2 1.497(2) . ?
O14 S2 1.467(2) . ?
O15 S2 1.457(2) . ?
O16 S2 1.4872(19) . ?
C185 H18G 0.9800 . ?
C185 H18H 0.9800 . ?
C185 H18I 0.9800 . ?
C185 C183 1.417(4) . ?
C183 C184 1.427(6) . ?
C183 O19 1.227(5) . ?
C184 H18J 0.9800 . ?
C184 H18K 0.9800 . ?
C184 H18L 0.9800 . ?
C1A H1AA 0.9900 . ?
C1A H1AB 0.9900 . ?
C1B H1BA 0.9900 . ?
C1B H1BB 0.9900 . ?

loop_
_geom_hbond_atom_site_label_D
_geom_hbond_atom_site_label_H
_geom_hbond_atom_site_label_A
_geom_hbond_distance_DH
_geom_hbond_distance_HA
_geom_hbond_distance_DA
_geom_hbond_angle_DHA
_geom_hbond_site_symmetry_A
C30 H30 O2 0.95 2.24 2.850(5) 121.1 .
C40 H40 O3 0.95 2.28 2.887(4) 121.2 .
C44 H44 O3 0.95 2.30 2.830(4) 114.5 .
C55 H55 N2 0.95 2.65 3.561(5) 160.2 2_665
C73 H73 O5 0.95 2.30 2.846(4) 116.0 .
C75 H75 O12 0.95 2.50 3.354(4) 150.0 .
C79 H79 O5 0.95 2.32 2.827(5) 112.6 .
C82 H82 O6 0.95 2.39 2.870(4) 111.1 .
C86 H86 O6 0.95 2.39 2.910(4) 114.1 .
C90 H90 O11 0.95 2.40 3.286(4) 155.6 .
C96 H96 O7 0.95 2.29 2.834(4) 115.6 .
C107 H107 O8 0.95 2.29 2.892(4) 120.5 .
C117 H11O O6 0.99 2.32 3.283(4) 163.9 .
C129 H12X O15 0.99 2.46 3.199(4) 131.3 2_666
C133 H13I O16 0.99 2.61 3.343(5) 131.1 2_666
C134 H13K O7 0.99 2.37 3.307(5) 157.9 1_645
C150 H15A O7 0.99 2.65 3.528(7) 148.4 2_566
C157 H15S O1 0.99 2.59 3.164(5) 116.6 .
C158 H15V O4 0.99 2.60 3.501(4) 151.2 1_455
C165 H16O O9 0.99 2.31 3.281(5) 165.7 2_676
C166 H16Q O5 0.99 2.43 3.403(5) 166.9 .
C169 H16W O11 0.99 2.51 3.444(4) 156.2 2_676
C173 H17H O5 0.99 2.49 3.411(5) 155.0 .
C182 H18F N4 0.98 2.61 3.541(8) 159.2 .
N1 H1 O14 0.88 2.15 2.938(3) 148.9 .
N2 H2 O13 0.88 2.02 2.853(3) 156.8 .
N2 H2 S2 0.88 3.02 3.762(3) 143.5 .
N3 H3 O13 0.88 2.08 2.943(3) 166.7 .
N3 H3 S2 0.88 2.93 3.778(3) 162.5 .
N4 H4A O15 0.88 1.96 2.773(3) 152.5 .
N5 H5A O14 0.88 2.10 2.974(3) 173.9 2_665
N6 H6A O16 0.88 1.95 2.800(3) 161.8 2_665
N6 H6A S2 0.88 2.91 3.781(3) 169.7 2_665
N7 H7A O16 0.88 2.05 2.825(4) 145.9 2_665
N7 H7A S2 0.88 3.01 3.766(3) 145.3 2_665
N8 H8A O13 0.88 2.11 2.894(4) 147.8 2_665
N9 H9 O10 0.88 2.24 3.023(3) 148.2 .
N9 H9 S1 0.88 3.00 3.693(3) 137.5 .
N10 H10A O10 0.88 2.04 2.883(3) 159.4 .
N11 H11D O9 0.88 2.10 2.920(3) 155.3 .
N11 H11D S1 0.88 3.02 3.754(3) 142.2 .
N12 H12A O9 0.88 2.06 2.892(3) 156.4 .
N12 H12A S1 0.88 2.87 3.602(3) 142.3 .
N13 H13A O12 0.88 1.99 2.857(4) 166.4 2_576
N13 H13A S1 0.88 2.98 3.813(3) 158.2 2_576
N14 H14A O11 0.88 1.92 2.782(4) 167.8 2_576
N14 H14A S1 0.88 2.90 3.717(3) 154.8 2_576
N15 H15 O11 0.88 1.97 2.830(4) 165.2 2_576
N15 H15 S1 0.88 2.96 3.780(3) 155.6 2_576
N16 H16A O10 0.88 2.09 2.850(3) 143.5 2_576

loop_
_geom_torsion_atom_site_label_1
_geom_torsion_atom_site_label_2
_geom_torsion_atom_site_label_3
_geom_torsion_atom_site_label_4
_geom_torsion
_geom_torsion_site_symmetry_1
_geom_torsion_site_symmetry_2
_geom_torsion_site_symmetry_3
_geom_torsion_site_symmetry_4
_geom_torsion_publ_flag
C1 C2 C3 C4 61.3(5) . . . . ?
C1 C2 C3 C8 -128.2(4) . . . . ?
C1 C2 C15 C16 -132.9(4) . . . . ?
C1 C2 C15 C20 50.1(5) . . . . ?
C1 C9 C10 C11 -178.5(4) . . . . ?
C1 C9 C14 C13 179.0(4) . . . . ?
C1 C36 C37 C38 -179.3(4) . . . . ?
C1 C36 C41 C40 178.8(4) . . . . ?
C2 C1 C9 C10 -135.7(4) . . . . ?
C2 C1 C9 C14 51.6(5) . . . . ?
C2 C1 C36 C37 41.1(6) . . . . ?
C2 C1 C36 C41 -138.4(4) . . . . ?
C2 C3 C4 C5 170.3(4) . . . . ?
C2 C3 C8 C7 -173.8(4) . . . . ?
C2 C15 C16 C17 -177.9(3) . . . . ?
C2 C15 C20 C19 179.0(3) . . . . ?
C3 C2 C15 C16 41.3(4) . . . . ?
C3 C2 C15 C20 -135.6(3) . . . . ?
C3 C4 C5 C6 3.1(6) . . . . ?
C4 C3 C8 C7 -2.7(6) . . . . ?
C4 C5 C6 C7 -3.1(7) . . . . ?
C5 C6 C7 C8 0.3(7) . . . . ?
C6 C7 C8 C3 2.6(7) . . . . ?
C8 C3 C4 C5 -0.2(5) . . . . ?
C9 C1 C2 C3 -171.6(3) . . . . ?
C9 C1 C2 C15 2.6(5) . . . . ?
C9 C1 C36 C37 -136.1(4) . . . . ?
C9 C1 C36 C41 44.4(5) . . . . ?
C9 C10 C11 C12 1.5(7) . . . . ?
C10 C9 C14 C13 6.6(6) . . . . ?
C10 C11 C12 C13 1.7(8) . . . . ?
C11 C12 C13 C14 -1.0(8) . . . . ?
C12 C13 C14 C9 -3.2(8) . . . . ?
C14 C9 C10 C11 -5.5(6) . . . . ?
C15 C2 C3 C4 -113.5(4) . . . . ?
C15 C2 C3 C8 57.0(4) . . . . ?
C15 C16 C17 C18 -1.6(5) . . . . ?
C16 C15 C20 C19 2.0(4) . . . . ?
C16 C17 C18 C19 2.5(5) . . . . ?
C16 C17 C18 N1 -178.9(3) . . . . ?
C17 C18 C19 C20 -1.3(4) . . . . ?
C17 C18 N1 C21 56.6(4) . . . . ?
C18 C19 C20 C15 -1.0(4) . . . . ?
C19 C18 N1 C21 -124.8(3) . . . . ?
C20 C15 C16 C17 -0.7(5) . . . . ?
C22 C23 C24 C25 -0.6(5) . . . . ?
C22 C27 N3 C28 -145.0(3) . . . . ?
C23 C22 C27 C26 2.4(5) . . . . ?
C23 C22 C27 N3 -178.1(3) . . . . ?
C23 C22 N2 C21 -56.5(5) . . . . ?
C23 C24 C25 C26 4.6(6) . . . . ?
C24 C25 C26 C27 -4.9(6) . . . . ?
C25 C26 C27 C22 1.4(5) . . . . ?
C25 C26 C27 N3 -178.0(3) . . . . ?
C26 C27 N3 C28 34.4(5) . . . . ?
C27 C22 C23 C24 -2.8(5) . . . . ?
C27 C22 N2 C21 127.1(4) . . . . ?
C29 C30 C31 C32 3.0(6) . . . . ?
C30 C29 C34 C33 2.7(6) . . . . ?
C30 C29 N4 C28 -1.7(6) . . . . ?
C30 C31 C32 C33 -0.5(6) . . . . ?
C30 C31 C32 C35 -175.4(4) . . . . ?
C31 C32 C33 C34 -0.8(7) . . . . ?
C32 C33 C34 C29 -0.3(7) . . . . ?
C34 C29 C30 C31 -4.0(6) . . . . ?
C34 C29 N4 C28 177.8(3) . . . . ?
C35 C32 C33 C34 174.2(4) . . . . ?
C36 C1 C2 C3 11.2(5) . . . . ?
C36 C1 C2 C15 -174.6(3) . . . . ?
C36 C1 C9 C10 41.8(4) . . . . ?
C36 C1 C9 C14 -130.9(4) . . . . ?
C36 C37 C38 C39 1.4(6) . . . . ?
C37 C36 C41 C40 -0.7(6) . . . . ?
C37 C38 C39 C40 -2.5(5) . . . . ?
C37 C38 C39 N5 175.5(3) . . . . ?
C38 C39 C40 C41 2.0(5) . . . . ?
C38 C39 N5 C42 -178.6(3) . . . . ?
C39 C40 C41 C36 -0.4(6) . . . . ?
C40 C39 N5 C42 -0.7(6) . . . . ?
C41 C36 C37 C38 0.2(6) . . . . ?
C43 C44 C45 C46 -4.8(7) . . . . ?
C43 C48 N7 C49 115.6(4) . . . . ?
C44 C43 C48 C47 -1.2(6) . . . . ?
C44 C43 C48 N7 -177.2(4) . . . . ?
C44 C43 N6 C42 29.1(6) . . . . ?
C44 C45 C46 C47 1.7(7) . . . . ?
C45 C46 C47 C48 1.7(6) . . . . ?
C46 C47 C48 C43 -2.0(6) . . . . ?
C46 C47 C48 N7 174.1(4) . . . . ?
C47 C48 N7 C49 -60.5(5) . . . . ?
C48 C43 C44 C45 4.5(6) . . . . ?
C48 C43 N6 C42 -157.4(4) . . . . ?
C50 C51 C52 C53 -3.9(6) . . . . ?
C51 C50 C55 C54 -3.6(5) . . . . ?
C51 C50 N8 C49 40.3(5) . . . . ?
C51 C52 C53 C54 -2.2(6) . . . . ?
C51 C52 C53 C56 -178.6(4) . . . . ?
C52 C53 C54 C55 5.6(6) . . . . ?
C53 C54 C55 C50 -2.8(6) . . . . ?
C55 C50 C51 C52 6.8(5) . . . . ?
C55 C50 N8 C49 -143.0(3) . . . . ?
C56 C53 C54 C55 -177.8(4) . . . . ?
C57 C58 C59 C60 -62.7(7) . . . . ?
C57 C58 C59 C64 128.7(5) . . . . ?
C57 C58 C71 C72 122.2(5) . . . . ?
C57 C58 C71 C76 -61.5(7) . . . . ?
C57 C65 C66 C67 -175.5(5) . . . . ?
C57 C65 C70 C69 175.4(4) . . . . ?
C57 C92 C93 C94 -176.6(4) . . . . ?
C57 C92 C97 C96 179.6(4) . . . . ?
C58 C57 C65 C66 -56.9(7) . . . . ?
C58 C57 C65 C70 131.0(5) . . . . ?
C58 C57 C92 C93 -53.0(6) . . . . ?
C58 C57 C92 C97 131.5(5) . . . . ?
C58 C59 C60 C61 -174.0(4) . . . . ?
C58 C59 C64 C63 171.5(4) . . . . ?
C58 C71 C72 C73 176.5(4) . . . . ?
C58 C71 C76 C75 -175.8(4) . . . . ?
C59 C58 C71 C72 -55.4(5) . . . . ?
C59 C58 C71 C76 121.0(5) . . . . ?
C59 C60 C61 C62 6.0(7) . . . . ?
C60 C59 C64 C63 2.3(7) . . . . ?
C60 C61 C62 C63 -3.1(9) . . . . ?
C61 C62 C63 C64 0.1(9) . . . . ?
C62 C63 C64 C59 0.5(8) . . . . ?
C64 C59 C60 C61 -5.7(7) . . . . ?
C65 C57 C58 C59 174.2(4) . . . . ?
C65 C57 C58 C71 -2.9(7) . . . . ?
C65 C57 C92 C93 129.6(4) . . . . ?
C65 C57 C92 C97 -46.0(5) . . . . ?
C65 C66 C67 C68 -0.6(9) . . . . ?
C66 C65 C70 C69 2.9(6) . . . . ?
C66 C67 C68 C69 4.7(9) . . . . ?
C67 C68 C69 C70 -4.7(8) . . . . ?
C68 C69 C70 C65 0.6(7) . . . . ?
C70 C65 C66 C67 -3.0(8) . . . . ?
C71 C58 C59 C60 114.3(4) . . . . ?
C71 C58 C59 C64 -54.2(5) . . . . ?
C71 C72 C73 C74 -0.1(7) . . . . ?
C72 C71 C76 C75 0.7(7) . . . . ?
C72 C73 C74 C75 0.4(6) . . . . ?
C72 C73 C74 N9 179.4(4) . . . . ?
C73 C74 C75 C76 -0.2(6) . . . . ?
C73 C74 N9 C77 -22.0(6) . . . . ?
C74 C75 C76 C71 -0.4(7) . . . . ?
C75 C74 N9 C77 157.0(4) . . . . ?
C76 C71 C72 C73 -0.4(7) . . . . ?
C78 C79 C80 C81 5.4(6) . . . . ?
C78 C83 N11 C84 -149.1(3) . . . . ?
C79 C78 C83 C82 -2.7(5) . . . . ?
C79 C78 C83 N11 179.3(3) . . . . ?
C79 C78 N10 C77 32.7(5) . . . . ?
C79 C80 C81 C82 -6.3(7) . . . . ?
C80 C81 C82 C83 2.5(7) . . . . ?
C81 C82 C83 C78 2.0(6) . . . . ?
C81 C82 C83 N11 179.9(4) . . . . ?
C82 C83 N11 C84 33.1(6) . . . . ?
C83 C78 C79 C80 -0.9(6) . . . . ?
C83 C78 N10 C77 -149.6(3) . . . . ?
C85 C86 C87 C88 1.8(6) . . . . ?
C86 C85 C90 C89 -0.3(6) . . . . ?
C86 C85 N12 C84 -26.6(6) . . . . ?
C86 C87 C88 C89 -1.9(7) . . . . ?
C86 C87 C88 C91 178.0(4) . . . . ?
C87 C88 C89 C90 1.0(7) . . . . ?
C88 C89 C90 C85 0.2(7) . . . . ?
C90 C85 C86 C87 -0.7(6) . . . . ?
C90 C85 N12 C84 152.9(4) . . . . ?
C91 C88 C89 C90 -179.0(4) . . . . ?
C92 C57 C58 C59 -2.8(7) . . . . ?
C92 C57 C58 C71 -179.9(3) . . . . ?
C92 C57 C65 C66 120.1(4) . . . . ?
C92 C57 C65 C70 -52.0(5) . . . . ?
C92 C93 C94 C95 -1.3(5) . . . . ?
C93 C92 C97 C96 3.5(7) . . . . ?
C93 C94 C95 C96 1.1(5) . . . . ?
C93 C94 C95 N13 -177.9(3) . . . . ?
C94 C95 C96 C97 1.4(5) . . . . ?
C94 C95 N13 C98 154.8(3) . . . . ?
C95 C96 C97 C92 -3.9(7) . . . . ?
C96 C95 N13 C98 -24.1(5) . . . . ?
C97 C92 C93 C94 -0.8(6) . . . . ?
C99 C100 C101 C102 3.4(6) . . . . ?
C99 C104 N15 C105 -137.6(3) . . . . ?
C100 C99 C104 C103 1.8(5) . . . . ?
C100 C99 C104 N15 -179.0(3) . . . . ?
C100 C99 N14 C98 -43.6(5) . . . . ?
C100 C101 C102 C103 -0.9(7) . . . . ?
C101 C102 C103 C104 -1.2(6) . . . . ?
C102 C103 C104 C99 0.8(6) . . . . ?
C102 C103 C104 N15 -178.4(3) . . . . ?
C103 C104 N15 C105 41.5(5) . . . . ?
C104 C99 C100 C101 -3.8(6) . . . . ?
C104 C99 N14 C98 138.5(3) . . . . ?
C106 C107 C108 C109 3.0(6) . . . . ?
C107 C106 C111 C110 3.4(5) . . . . ?
C107 C106 N16 C105 12.7(6) . . . . ?
C107 C108 C109 C110 0.3(6) . . . . ?
C107 C108 C109 C112 -172.6(5) . . . . ?
C108 C109 C110 C111 -1.6(6) . . . . ?
C109 C110 C111 C106 -0.3(6) . . . . ?
C111 C106 C107 C108 -4.8(6) . . . . ?
C111 C106 N16 C105 -167.0(3) . . . . ?
C112 C109 C110 C111 171.7(4) . . . . ?
C113 C114 C115 C116 173.4(3) . . . . ?
C114 C113 N17 C117 -64.1(3) . . . . ?
C114 C113 N17 C121 176.5(3) . . . . ?
C114 C113 N17 C125 55.7(4) . . . . ?
C117 C118 C119 C120 174.5(4) . . . . ?
C118 C117 N17 C113 -67.2(4) . . . . ?
C118 C117 N17 C121 50.0(4) . . . . ?
C118 C117 N17 C125 171.2(3) . . . . ?
C121 C122 C123 C124 -172.5(3) . . . . ?
C122 C121 N17 C113 -173.6(3) . . . . ?
C122 C121 N17 C117 66.6(4) . . . . ?
C122 C121 N17 C125 -52.7(4) . . . . ?
C125 C126 C127 C128 -73.2(5) . . . . ?
C126 C125 N17 C113 59.7(4) . . . . ?
C126 C125 N17 C117 -178.9(3) . . . . ?
C126 C125 N17 C121 -58.4(4) . . . . ?
C129 C130 C131 C132 169.9(3) . . . . ?
C130 C129 N18 C133 171.4(3) . . . . ?
C130 C129 N18 C137 -66.8(4) . . . . ?
C130 C129 N18 C141 49.8(4) . . . . ?
C133 C134 C135 C136 52.9(6) . . . . ?
C134 C133 N18 C129 172.3(3) . . . . ?
C134 C133 N18 C137 52.7(4) . . . . ?
C134 C133 N18 C141 -66.6(4) . . . . ?
C137 C138 C139 C140 79.2(6) . . . . ?
C138 C137 N18 C129 -51.1(4) . . . . ?
C138 C137 N18 C133 66.4(4) . . . . ?
C138 C137 N18 C141 -170.9(3) . . . . ?
C141 C142 C143 C144 74.7(4) . . . . ?
C142 C141 N18 C129 67.8(4) . . . . ?
C142 C141 N18 C133 -50.2(3) . . . . ?
C142 C141 N18 C137 -173.5(3) . . . . ?
C145 C146 C147 C148 -65.9(7) . . . . ?
C146 C145 N19 C149 -42.1(6) . . . . ?
C146 C145 N19 C153 79.2(6) . . . . ?
C146 C145 N19 C157 -158.2(5) . . . . ?
C148 C147 C1A C145 -145.2(8) . . . . ?
C149 C150 C151 C152 77.9(11) . . . . ?
C150 C149 N19 C145 59.6(6) . . . . ?
C150 C149 N19 C153 -63.4(6) . . . . ?
C150 C149 N19 C157 173.4(5) . . . . ?
C152 C151 C1B C149 -177.0(5) . . . . ?
C153 C154 C155 C156 -54.1(8) . . . . ?
C154 C153 N19 C145 67.8(5) . . . . ?
C154 C153 N19 C149 -170.1(4) . . . . ?
C154 C153 N19 C157 -49.8(5) . . . . ?
C157 C158 C159 C160 -173.7(4) . . . . ?
C158 C157 N19 C145 -172.0(3) . . . . ?
C158 C157 N19 C149 70.5(4) . . . . ?
C158 C157 N19 C153 -50.2(5) . . . . ?
C161 C162 C163 C164 -70.9(6) . . . . ?
C162 C161 N20 C165 60.8(5) . . . . ?
C162 C161 N20 C169 -55.2(5) . . . . ?
C162 C161 N20 C173 -178.3(4) . . . . ?
C165 C166 C167 C168 -40.7(8) . . . . ?
C166 C165 N20 C161 55.2(5) . . . . ?
C166 C165 N20 C169 177.0(4) . . . . ?
C166 C165 N20 C173 -64.1(5) . . . . ?
C169 C170 C171 C172 179.6(4) . . . . ?
C170 C169 N20 C161 -58.2(4) . . . . ?
C170 C169 N20 C165 -179.4(4) . . . . ?
C170 C169 N20 C173 62.7(5) . . . . ?
C173 C174 C175 C176 -180.0(5) . . . . ?
C174 C173 N20 C161 -177.6(4) . . . . ?
C174 C173 N20 C165 -55.5(5) . . . . ?
C174 C173 N20 C169 58.2(5) . . . . ?
N1 C18 C19 C20 -179.9(3) . . . . ?
N1 C21 N2 C22 -169.4(3) . . . . ?
N2 C21 N1 C18 167.7(3) . . . . ?
N2 C22 C23 C24 -179.3(3) . . . . ?
N2 C22 C27 C26 178.9(3) . . . . ?
N2 C22 C27 N3 -1.6(5) . . . . ?
N3 C28 N4 C29 178.6(3) . . . . ?
N4 C28 N3 C27 179.0(3) . . . . ?
N4 C29 C30 C31 175.5(4) . . . . ?
N4 C29 C34 C33 -176.8(4) . . . . ?
N5 C39 C40 C41 -175.9(3) . . . . ?
N5 C42 N6 C43 -178.3(3) . . . . ?
N6 C42 N5 C39 168.7(3) . . . . ?
N6 C43 C44 C45 178.0(4) . . . . ?
N6 C43 C48 C47 -174.7(3) . . . . ?
N6 C43 C48 N7 9.2(6) . . . . ?
N7 C49 N8 C50 164.0(3) . . . . ?
N8 C49 N7 C48 -164.8(3) . . . . ?
N8 C50 C51 C52 -176.5(3) . . . . ?
N8 C50 C55 C54 179.7(3) . . . . ?
N9 C74 C75 C76 -179.2(4) . . . . ?
N9 C77 N10 C78 177.9(3) . . . . ?
N10 C77 N9 C74 -170.1(3) . . . . ?
N10 C78 C79 C80 176.7(4) . . . . ?
N10 C78 C83 C82 179.6(3) . . . . ?
N10 C78 C83 N11 1.6(5) . . . . ?
N11 C84 N12 C85 -175.0(3) . . . . ?
N12 C84 N11 C83 177.7(3) . . . . ?
N12 C85 C86 C87 178.8(4) . . . . ?
N12 C85 C90 C89 -179.8(4) . . . . ?
N13 C95 C96 C97 -179.8(4) . . . . ?
N13 C98 N14 C99 -173.6(3) . . . . ?
N14 C98 N13 C95 179.8(3) . . . . ?
N14 C99 C100 C101 178.4(3) . . . . ?
N14 C99 C104 C103 179.7(3) . . . . ?
N14 C99 C104 N15 -1.1(5) . . . . ?
N15 C105 N16 C106 -179.3(3) . . . . ?
N16 C105 N15 C104 178.9(3) . . . . ?
N16 C106 C107 C108 175.6(4) . . . . ?
N16 C106 C111 C110 -176.9(3) . . . . ?
N17 C113 C114 C115 173.0(3) . . . . ?
N17 C117 C118 C119 174.3(3) . . . . ?
N17 C121 C122 C123 -170.1(3) . . . . ?
N17 C125 C126 C127 166.0(3) . . . . ?
N18 C129 C130 C131 167.3(3) . . . . ?
N18 C133 C134 C135 155.8(4) . . . . ?
N18 C137 C138 C139 -163.0(3) . . . . ?
N18 C141 C142 C143 -164.2(3) . . . . ?
N19 C145 C146 C147 173.5(4) . . . . ?
N19 C145 C1A C147 -154.2(6) . . . . ?
N19 C149 C150 C151 -156.4(5) . . . . ?
N19 C149 C1B C151 157.4(4) . . . . ?
N19 C153 C154 C155 -153.9(6) . . . . ?
N19 C157 C158 C159 -172.5(3) . . . . ?
N20 C161 C162 C163 -162.1(4) . . . . ?
N20 C165 C166 C167 173.1(4) . . . . ?
N20 C169 C170 C171 -172.2(4) . . . . ?
N20 C173 C174 C175 -174.9(4) . . . . ?
O1 C21 N1 C18 -13.7(5) . . . . ?
O1 C21 N2 C22 12.0(5) . . . . ?
O2 C28 N3 C27 0.7(6) . . . . ?
O2 C28 N4 C29 -3.1(6) . . . . ?
O3 C42 N5 C39 -12.1(6) . . . . ?
O3 C42 N6 C43 2.7(6) . . . . ?
O4 C49 N7 C48 15.8(5) . . . . ?
O4 C49 N8 C50 -16.7(5) . . . . ?
O5 C77 N9 C74 5.8(6) . . . . ?
O5 C77 N10 C78 2.2(6) . . . . ?
O6 C84 N11 C83 -0.6(6) . . . . ?
O6 C84 N12 C85 3.2(6) . . . . ?
O7 C98 N13 C95 -0.2(5) . . . . ?
O7 C98 N14 C99 6.4(5) . . . . ?
O8 C105 N15 C104 -0.5(5) . . . . ?
O8 C105 N16 C106 0.1(5) . . . . ?
C1A C145 N19 C149 27.3(10) . . . . ?
C1A C145 N19 C153 148.5(8) . . . . ?
C1A C145 N19 C157 -88.9(9) . . . . ?
C1B C149 N19 C145 -51.6(5) . . . . ?
C1B C149 N19 C153 -174.6(4) . . . . ?
C1B C149 N19 C157 62.2(5) . . . . ?
